data_7039859
loop_
_publ_author_name
'Bilyachenko, A. N.'
'Yalymov, A. I.'
'Levitsky, M. M.'
'Korlyukov, A. A.'
'Es'kova, M. A.'
'Long, J.'
'Larionova, J.'
'Guari, Y.'
'Shul'pina, L. S.'
'Ikonnikov, N. S.'
'Trigub, A. L.'
'Zubavichus, Y. V.'
'Golub, I. E.'
'Shubina, E. S.'
'Shul'pin, G. B.'

_publ_section_title
;
 First cage-like pentanuclear Co(ii)-silsesquioxane.
;
_journal_issue 35
_journal_name_full 'Dalton transactions (Cambridge, England : 2003)'
_journal_page_first 13663
_journal_page_last 13666
_journal_paper_doi 10.1039/c6dt02026g
_journal_volume 45
_journal_year 2016
_chemical_formula_moiety 'C78.5 H97.5 Co5 N4.5 Na O28 S2.5 Si10, C2 H6 O S'
_chemical_formula_sum 'C80.5 H103.5 Co5 N4.5 Na O29 S3.5 Si10'
_chemical_formula_weight 2308.92
_space_group_crystal_system orthorhombic
_space_group_IT_number 61
_space_group_name_Hall '-P 2ac 2ab'
_space_group_name_H-M_alt 'P b c a'
_symmetry_space_group_name_Hall '-P 2ac 2ab'
_symmetry_space_group_name_H-M 'P b c a'
_atom_sites_solution_hydrogens mixed
_audit_creation_date 2015-12-17
_audit_creation_method
;
Olex2 1.2
(compiled 2015.09.30 svn.r3233 for OlexSys, GUI svn.r5103)
;
_audit_update_record
;
2016-05-17 deposited with the CCDC.
2016-07-08 downloaded from the CCDC.
;
_cell_angle_alpha 90
_cell_angle_beta 90
_cell_angle_gamma 90
_cell_formula_units_Z 8
_cell_length_a 19.6119(4)
_cell_length_b 27.1456(5)
_cell_length_c 37.5545(8)
_cell_measurement_reflns_used 7621
_cell_measurement_temperature 120
_cell_measurement_theta_max 67.001
_cell_measurement_theta_min 4.938
_cell_volume 19993.1(7)
_computing_cell_refinement 'SAINT v8.27A (Bruker, 2012)'
_computing_data_reduction 'SAINT v8.27A (Bruker, 2012)'
_computing_molecular_graphics 'Olex2 (Dolomanov et al., 2009)'
_computing_publication_material 'Olex2 (Dolomanov et al., 2009)'
_computing_structure_refinement 'ShelXL (Sheldrick, 2015)'
_diffrn_ambient_temperature 120
_diffrn_detector_area_resol_mean 8
_diffrn_measured_fraction_theta_full 0.968
_diffrn_measured_fraction_theta_max 0.982
_diffrn_measurement_device_type 'Bruker APEX-II CCD'
_diffrn_measurement_method '\w and \f scans'
_diffrn_radiation_monochromator graphite
_diffrn_radiation_type CuK\a
_diffrn_radiation_wavelength 1.54178
_diffrn_reflns_av_R_equivalents 0.1963
_diffrn_reflns_av_unetI/netI 0.1481
_diffrn_reflns_Laue_measured_fraction_full 0.968
_diffrn_reflns_Laue_measured_fraction_max 0.982
_diffrn_reflns_limit_h_max 23
_diffrn_reflns_limit_h_min -21
_diffrn_reflns_limit_k_max 31
_diffrn_reflns_limit_k_min -31
_diffrn_reflns_limit_l_max 44
_diffrn_reflns_limit_l_min -44
_diffrn_reflns_number 74758
_diffrn_reflns_point_group_measured_fraction_full 0.968
_diffrn_reflns_point_group_measured_fraction_max 0.982
_diffrn_reflns_theta_full 67.679
_diffrn_reflns_theta_max 67.025
_diffrn_reflns_theta_min 4.938
_diffrn_source 'sealed tube'
_diffrn_standards_number 0
_exptl_absorpt_coefficient_mu 8.888
_exptl_absorpt_correction_T_max 0.7528
_exptl_absorpt_correction_T_min 0.2729
_exptl_absorpt_correction_type multi-scan
_exptl_absorpt_process_details
;
SADABS-2012/1 (Bruker,2012) was used for absorption correction.
wR2(int) was 0.1643 before and 0.0936 after correction.
The Ratio of minimum to maximum transmission is 0.3625.
The \l/2 correction factor is 0.0015.
;
_exptl_crystal_colour 'dark red'
_exptl_crystal_colour_modifier dark
_exptl_crystal_colour_primary red
_exptl_crystal_density_diffrn 1.534
_exptl_crystal_description irregular
_exptl_crystal_F_000 9536
_exptl_crystal_size_max 0.3
_exptl_crystal_size_mid 0.2
_exptl_crystal_size_min 0.1
_refine_diff_density_max 1.447
_refine_diff_density_min -1.190
_refine_diff_density_rms 0.197
_refine_ls_extinction_method none
_refine_ls_goodness_of_fit_ref 1.044
_refine_ls_hydrogen_treatment constr
_refine_ls_matrix_type full
_refine_ls_number_parameters 1185
_refine_ls_number_reflns 17521
_refine_ls_number_restraints 16
_refine_ls_restrained_S_all 1.044
_refine_ls_R_factor_all 0.1694
_refine_ls_R_factor_gt 0.0986
_refine_ls_shift/su_max 0.001
_refine_ls_shift/su_mean 0.001
_refine_ls_structure_factor_coef Fsqd
_refine_ls_weighting_details 'w=1/[\s^2^(Fo^2^)+(0.0885P)^2^+249.9917P] where P=(Fo^2^+2Fc^2^)/3'
_refine_ls_weighting_scheme calc
_refine_ls_wR_factor_gt 0.2190
_refine_ls_wR_factor_ref 0.2655
_reflns_Friedel_coverage 0.000
_reflns_number_gt 10749
_reflns_number_total 17521
_reflns_threshold_expression 'I > 2\s(I)'
_cod_data_source_file c6dt02026g2.cif
_cod_data_source_block yaai168
_cod_depositor_comments 'Adding full bibliography for 7039859.cif.'
_cod_original_formula_sum 'C80.50 H103.50 Co5 N4.50 Na O29 S3.50 Si10'
_cod_database_code 7039859
_shelxl_version_number 2014/6
_shelx_space_group_comment
;
The symmetry employed for this shelxl refinement is uniquely defined
by the following loop, which should always be used as a source of
symmetry information in preference to the above space-group names.
They are only intended as comments.
;
_olex2_refinement_description
;
1. Fixed Uiso
 At 1.2 times of:
  All C(H) groups
 At 1.5 times of:
  All C(H,H,H) groups, All O(H) groups
2. Restrained distances
 S0AA-O5AA
 1.52 with sigma of 0.01
 S0AA-C4AA
 1.75 with sigma of 0.01
 S0AA-C5AA
 1.75 with sigma of 0.01
 C5AA-C4AA
 2.368 with sigma of 0.005
3. Uiso/Uaniso restraints and constraints
Uanis(C28) \\sim Ueq, Uanis(C27) \\sim Ueq: with sigma of 0.03 and sigma for
terminal atoms of 0.06
Uiso(O0AA) = Uiso(O5AA)
Uiso(C5AA) = Uiso(C4AA)
4. Rigid body (RIGU) restrains
 S0AA, C7AA, O0AA, C4AA, O5AA, C5AA
 with sigma for 1-2 distances of 0.004 and sigma for 1-3 distances of 0.004
5. Others
 Sof(O5AA)=1-FVAR(1)
 Sof(O0AA)=FVAR(1)
 Fixed Sof: O22(0.5) S1(0.5) C7BA(0.5) H7BA(0.5) H7BB(0.5) H7BC(0.5) C2AA(0.5)
 H2AA(0.5) H2AB(0.5) H2AC(0.5) C6AA(0.5) H6AA(0.5) N5(0.5) C0BA(0.5) H0BA(0.5)
 H0BB(0.5) H0BC(0.5) C5CA(0.5) H5CA(0.5) H5CB(0.5) H5CC(0.5) O21(0.5) S5(0.5)
 O27(0.5) C9AA(0.5) H9AA(0.5) H9AB(0.5) H9AC(0.5) C5BA(0.5) H5BA(0.5) H5BB(0.5)
 H5BC(0.5) S6(0.5) O1A(0.5) C8AA(0.5) H8AA(0.5) H8AB(0.5) H8AC(0.5) C1CA(0.5)
 H1CA(0.5) H1CB(0.5) H1CC(0.5) C4AA(0.62494) H4AA(0.62494) H4AB(0.62494)
 H4AC(0.62494) C5AA(0.37506) H5AA(0.37506) H5AB(0.37506) H5AC(0.37506)
 Fixed Uiso: O27(0.07) C5BA(0.07) C4AA(0.15) C5AA(0.15)
6.a Riding coordinates:
 O0(H0)
6.b Free rotating group:
 S5(O27,C9AA), S6(O1A,C8AA)
6.c Me refined with riding coordinates:
 C3CA(H3CA,H3CB,H3CC), C6CA(H6CA,H6CB,H6CC), C71(H71A,H71B,H71C), C72(H72A,
 H72B,H72C), C66(H66A,H66B,H66C), C65(H65A,H65B,H65C), C7BA(H7BA,H7BB,H7BC),
 C2AA(H2AA,H2AB,H2AC), C69(H69A,H69B,H69C), C68(H68A,H68B,H68C), C63(H63A,H63B,
 H63C), C62(H62A,H62B,H62C), C0BA(H0BA,H0BB,H0BC), C5CA(H5CA,H5CB,H5CC),
 C9AA(H9AA,H9AB,H9AC), C5BA(H5BA,H5BB,H5BC), C8AA(H8AA,H8AB,H8AC), C1CA(H1CA,
 H1CB,H1CC)
6.d Aromatic/amide H refined with riding coordinates:
 C2(H2), C56(H56), C48(H48), C3(H3), C20(H20), C12(H12), C14(H14), C8(H8),
 C32(H32), C24(H24), C46(H46), C60(H60), C4(H4), C16(H16), C30(H30), C21(H21),
 C54(H54), C52(H52), C22(H22), C51(H51), C44(H44), C33(H33), C50(H50), C39(H39),
  C18(H18), C5(H5), C41(H41), C27(H27), C6(H6), C35(H35), C58(H58), C15(H15),
 C36(H36), C45(H45), C10(H10), C40(H40), C29(H29), C23(H23), C53(H53), C42(H42),
  C34(H34), C57(H57), C9(H9), C17(H17), C38(H38), C47(H47), C28(H28), C26(H26),
 C11(H11), C59(H59), C70(H70), C67(H67), C64(H64), C61(H61), C6AA(H6AA)
6.e Idealised Me refined as rotating group:
 C7AA(H7AA,H7AB,H7AC), C4AA(H4AA,H4AB,H4AC), C5AA(H5AA,H5AB,H5AC)
;
_olex2_submission_special_instructions 'No special instructions were received'

loop_
_space_group_symop_operation_xyz
'x, y, z'
'-x+1/2, -y, z+1/2'
'-x, y+1/2, -z+1/2'
'x+1/2, -y+1/2, -z'
'-x, -y, -z'
'x-1/2, y, -z-1/2'
'x, -y-1/2, z-1/2'
'-x-1/2, y-1/2, z'

loop_
_atom_site_label
_atom_site_type_symbol
_atom_site_fract_x
_atom_site_fract_y
_atom_site_fract_z
_atom_site_U_iso_or_equiv
_atom_site_adp_type
_atom_site_occupancy
_atom_site_site_symmetry_order
_atom_site_calc_flag
_atom_site_refinement_flags_posn
_atom_site_refinement_flags_adp
_atom_site_refinement_flags_occupancy
_atom_site_disorder_assembly
_atom_site_disorder_group
Co5 Co 0.61637(5) 0.41111(4) 0.11615(3) 0.0157(2) Uani 1 1 d . . . . .
Co3 Co 0.55958(5) 0.25311(4) 0.14295(3) 0.0164(2) Uani 1 1 d . . . . .
Co2 Co 0.47814(5) 0.28676(4) 0.08756(3) 0.0166(2) Uani 1 1 d . . . . .
Co4 Co 0.64930(5) 0.32841(4) 0.15976(3) 0.0155(2) Uani 1 1 d . . . . .
Co1 Co 0.50921(5) 0.38516(4) 0.07035(3) 0.0160(2) Uani 1 1 d . . . . .
Si3 Si 0.60183(9) 0.20880(6) 0.06299(4) 0.0160(4) Uani 1 1 d . . . . .
Si9 Si 0.52129(9) 0.31278(6) 0.21619(4) 0.0171(4) Uani 1 1 d . . . . .
Si1 Si 0.66528(9) 0.38386(6) 0.03437(4) 0.0160(4) Uani 1 1 d . . . . .
Si4 Si 0.71578(9) 0.23856(6) 0.11128(4) 0.0163(4) Uani 1 1 d . . . . .
Si10 Si 0.55987(9) 0.41729(6) 0.19852(4) 0.0177(4) Uani 1 1 d . . . . .
Si6 Si 0.46266(9) 0.45180(6) 0.14029(4) 0.0171(4) Uani 1 1 d . . . . .
Si8 Si 0.40337(9) 0.28153(6) 0.16700(4) 0.0178(4) Uani 1 1 d . . . . .
Si5 Si 0.75477(9) 0.34423(6) 0.09269(4) 0.0157(4) Uani 1 1 d . . . . .
Si2 Si 0.57198(9) 0.29908(6) 0.01634(4) 0.0160(4) Uani 1 1 d . . . . .
Si7 Si 0.36816(9) 0.36814(6) 0.11924(4) 0.0172(4) Uani 1 1 d . . . . .
S4 S 0.57476(10) 0.14960(7) 0.18927(5) 0.0354(5) Uani 1 1 d . . . . .
O14 O 0.6131(2) 0.39830(16) 0.16950(11) 0.0169(10) Uani 1 1 d . . . . .
O10 O 0.6118(2) 0.40318(16) 0.06260(11) 0.0193(11) Uani 1 1 d . . . . .
O11 O 0.4192(2) 0.35159(16) 0.08846(11) 0.0182(10) Uani 1 1 d . . . . .
O6 O 0.5178(2) 0.31993(16) 0.04402(11) 0.0200(11) Uani 1 1 d . . . . .
O3 O 0.6779(2) 0.20558(16) 0.08012(11) 0.0215(11) Uani 1 1 d . . . . .
O4 O 0.7558(2) 0.28436(16) 0.09178(11) 0.0204(11) Uani 1 1 d . . . . .
O8 O 0.6633(2) 0.25787(15) 0.14007(12) 0.0192(11) Uani 1 1 d . . . . .
O7 O 0.5452(2) 0.22368(16) 0.09128(11) 0.0179(10) Uani 1 1 d . . . . .
O17 O 0.3591(2) 0.32728(17) 0.15080(12) 0.0222(11) Uani 1 1 d . . . . .
O13 O 0.5762(2) 0.29310(15) 0.18885(11) 0.0175(10) Uani 1 1 d . . . . .
O18 O 0.4453(2) 0.30152(17) 0.20169(11) 0.0215(11) Uani 1 1 d . . . . .
O9 O 0.7021(2) 0.36409(16) 0.12128(11) 0.0192(11) Uani 1 1 d . . . . .
O1 O 0.6343(2) 0.33785(16) 0.01124(11) 0.0185(11) Uani 1 1 d . . . . .
O5 O 0.7366(2) 0.36543(16) 0.05291(11) 0.0189(11) Uani 1 1 d . . . . .
O16 O 0.3936(2) 0.41913(18) 0.13833(12) 0.0228(11) Uani 1 1 d . . . . .
O12 O 0.4536(2) 0.25936(16) 0.13729(11) 0.0170(10) Uani 1 1 d . . . . .
O2 O 0.6042(2) 0.24633(15) 0.02923(11) 0.0179(10) Uani 1 1 d . . . . .
O19 O 0.5294(2) 0.37169(17) 0.22228(11) 0.0201(11) Uani 1 1 d . . . . .
O15 O 0.5156(2) 0.43679(17) 0.11014(11) 0.0202(11) Uani 1 1 d . . . . .
C13 C 0.5848(4) 0.1470(2) 0.04332(16) 0.0186(15) Uani 1 1 d . . . . .
O20 O 0.4960(2) 0.44612(18) 0.18020(12) 0.0249(12) Uani 1 1 d . . . . .
C37 C 0.2793(3) 0.3787(3) 0.10231(17) 0.0224(16) Uani 1 1 d . . . . .
C7 C 0.5292(4) 0.2872(3) -0.02745(17) 0.0253(17) Uani 1 1 d . . . . .
C55 C 0.6043(4) 0.4587(2) 0.23041(18) 0.0243(17) Uani 1 1 d . . . . .
C49 C 0.5304(3) 0.2869(3) 0.26223(17) 0.0222(16) Uani 1 1 d . . . . .
C2 C 0.6406(4) 0.4476(3) -0.02279(19) 0.0313(19) Uani 1 1 d . . . . .
H2 H 0.5953 0.4354 -0.0210 0.038 Uiso 1 1 calc R . . . .
C1 C 0.6897(4) 0.4312(2) 0.00046(17) 0.0202(16) Uani 1 1 d . . . . .
C43 C 0.3442(4) 0.2339(3) 0.18458(17) 0.0247(17) Uani 1 1 d . . . . .
C56 C 0.6062(5) 0.4505(3) 0.26679(19) 0.042(2) Uani 1 1 d . . . . .
H56 H 0.5774 0.4260 0.2768 0.050 Uiso 1 1 calc R . . . .
C48 C 0.3689(4) 0.1895(3) 0.19605(18) 0.0283(18) Uani 1 1 d . . . . .
H48 H 0.4166 0.1840 0.1946 0.034 Uiso 1 1 calc R . . . .
C3 C 0.6572(5) 0.4826(3) -0.0494(2) 0.039(2) Uani 1 1 d . . . . .
H3 H 0.6225 0.4947 -0.0648 0.046 Uiso 1 1 calc R . . . .
C31 C 0.4342(3) 0.5170(2) 0.13955(17) 0.0195(15) Uani 1 1 d . . . . .
C20 C 0.7987(4) 0.2066(3) 0.1682(2) 0.0316(19) Uani 1 1 d . . . . .
H20 H 0.7871 0.2371 0.1789 0.038 Uiso 1 1 calc R . . . .
C12 C 0.4955(4) 0.3254(3) -0.0447(2) 0.037(2) Uani 1 1 d . . . . .
H12 H 0.4994 0.3579 -0.0357 0.044 Uiso 1 1 calc R . . . .
C14 C 0.6317(4) 0.1085(3) 0.0440(2) 0.035(2) Uani 1 1 d . . . . .
H14 H 0.6735 0.1130 0.0563 0.042 Uiso 1 1 calc R . . . .
C19 C 0.7768(4) 0.1961(2) 0.13337(17) 0.0210(16) Uani 1 1 d . . . . .
C8 C 0.5233(4) 0.2410(3) -0.04233(19) 0.034(2) Uani 1 1 d . . . . .
H8 H 0.5467 0.2141 -0.0318 0.041 Uiso 1 1 calc R . . . .
C32 C 0.3661(4) 0.5295(3) 0.14689(19) 0.0302(19) Uani 1 1 d . . . . .
H32 H 0.3332 0.5040 0.1491 0.036 Uiso 1 1 calc R . . . .
C24 C 0.7972(4) 0.1512(3) 0.11885(18) 0.0262(17) Uani 1 1 d . . . . .
H24 H 0.7830 0.1431 0.0954 0.031 Uiso 1 1 calc R . . . .
C46 C 0.2585(5) 0.1606(3) 0.2118(2) 0.041(2) Uani 1 1 d . . . . .
H46 H 0.2293 0.1359 0.2213 0.049 Uiso 1 1 calc R . . . .
C60 C 0.6448(4) 0.4976(3) 0.2177(2) 0.036(2) Uani 1 1 d . . . . .
H60 H 0.6449 0.5046 0.1929 0.044 Uiso 1 1 calc R . . . .
C4 C 0.7217(5) 0.4988(3) -0.0532(2) 0.046(3) Uani 1 1 d . . . . .
H4 H 0.7326 0.5215 -0.0716 0.055 Uiso 1 1 calc R . . . .
C16 C 0.5603(5) 0.0565(3) 0.0088(2) 0.043(2) Uani 1 1 d . . . . .
H16 H 0.5524 0.0262 -0.0031 0.052 Uiso 1 1 calc R . . . .
C30 C 0.8752(4) 0.3467(3) 0.1341(2) 0.034(2) Uani 1 1 d . . . . .
H30 H 0.8515 0.3231 0.1480 0.041 Uiso 1 1 calc R . . . .
C21 C 0.8374(4) 0.1721(3) 0.1871(2) 0.041(2) Uani 1 1 d . . . . .
H21 H 0.8506 0.1790 0.2109 0.049 Uiso 1 1 calc R . . . .
C54 C 0.5762(4) 0.3069(3) 0.28534(19) 0.035(2) Uani 1 1 d . . . . .
H54 H 0.6022 0.3346 0.2780 0.042 Uiso 1 1 calc R . . . .
C52 C 0.5485(4) 0.2486(4) 0.3304(2) 0.047(2) Uani 1 1 d . . . . .
H52 H 0.5533 0.2363 0.3539 0.056 Uiso 1 1 calc R . . . .
C22 C 0.8570(4) 0.1277(3) 0.1714(2) 0.039(2) Uani 1 1 d . . . . .
H22 H 0.8838 0.1047 0.1844 0.047 Uiso 1 1 calc R . . . .
C25 C 0.8432(4) 0.3638(3) 0.10346(17) 0.0247(17) Uani 1 1 d . . . . .
C51 C 0.5044(5) 0.2272(4) 0.3075(3) 0.067(3) Uani 1 1 d . . . . .
H51 H 0.4798 0.1987 0.3146 0.080 Uiso 1 1 calc R . . . .
C44 C 0.2729(4) 0.2411(3) 0.1870(2) 0.037(2) Uani 1 1 d . . . . .
H44 H 0.2534 0.2713 0.1792 0.044 Uiso 1 1 calc R . . . .
C33 C 0.3459(4) 0.5779(3) 0.1510(2) 0.040(2) Uani 1 1 d . . . . .
H33 H 0.2995 0.5849 0.1561 0.047 Uiso 1 1 calc R . . . .
C50 C 0.4949(4) 0.2464(4) 0.2737(2) 0.050(2) Uani 1 1 d . . . . .
H50 H 0.4631 0.2312 0.2581 0.061 Uiso 1 1 calc R . . . .
C39 C 0.1918(4) 0.3701(3) 0.0570(2) 0.038(2) Uani 1 1 d . . . . .
H39 H 0.1795 0.3600 0.0337 0.046 Uiso 1 1 calc R . . . .
C18 C 0.5246(4) 0.1380(3) 0.0244(2) 0.0291(18) Uani 1 1 d . . . . .
H18 H 0.4910 0.1631 0.0230 0.035 Uiso 1 1 calc R . . . .
C5 C 0.7724(5) 0.4825(3) -0.0301(2) 0.052(3) Uani 1 1 d . . . . .
H5 H 0.8179 0.4940 -0.0326 0.062 Uiso 1 1 calc R . . . .
C41 C 0.1639(4) 0.4069(5) 0.1122(3) 0.058(3) Uani 1 1 d . . . . .
H41 H 0.1318 0.4230 0.1272 0.069 Uiso 1 1 calc R . . . .
C27 C 0.9436(5) 0.4143(5) 0.0941(3) 0.078(4) Uani 1 1 d . U . . .
H27 H 0.9689 0.4366 0.0797 0.094 Uiso 1 1 calc R . . . .
C6 C 0.7558(5) 0.4493(3) -0.0036(2) 0.041(2) Uani 1 1 d . . . . .
H6 H 0.7904 0.4385 0.0123 0.049 Uiso 1 1 calc R . . . .
C35 C 0.4602(5) 0.6045(3) 0.1396(3) 0.050(3) Uani 1 1 d . . . . .
H35 H 0.4929 0.6300 0.1367 0.060 Uiso 1 1 calc R . . . .
C58 C 0.6867(5) 0.5143(3) 0.2760(2) 0.055(3) Uani 1 1 d . . . . .
H58 H 0.7151 0.5329 0.2915 0.066 Uiso 1 1 calc R . . . .
C15 C 0.6196(5) 0.0641(3) 0.0274(2) 0.044(2) Uani 1 1 d . . . . .
H15 H 0.6525 0.0385 0.0289 0.052 Uiso 1 1 calc R . . . .
C36 C 0.4795(4) 0.5557(3) 0.1359(2) 0.033(2) Uani 1 1 d . . . . .
H36 H 0.5258 0.5485 0.1306 0.040 Uiso 1 1 calc R . . . .
C45 C 0.2311(4) 0.2041(3) 0.2006(2) 0.041(2) Uani 1 1 d . . . . .
H45 H 0.1832 0.2091 0.2021 0.049 Uiso 1 1 calc R . . . .
C10 C 0.4513(4) 0.2712(5) -0.0882(2) 0.054(3) Uani 1 1 d . . . . .
H10 H 0.4246 0.2656 -0.1089 0.065 Uiso 1 1 calc R . . . .
C40 C 0.1439(4) 0.3897(4) 0.0790(2) 0.045(2) Uani 1 1 d . . . . .
H40 H 0.0976 0.3917 0.0718 0.054 Uiso 1 1 calc R . . . .
C29 C 0.9376(4) 0.3613(5) 0.1455(2) 0.054(3) Uani 1 1 d . . . . .
H29 H 0.9580 0.3476 0.1662 0.065 Uiso 1 1 calc R . . . .
C23 C 0.8378(4) 0.1175(3) 0.1376(2) 0.035(2) Uani 1 1 d . . . . .
H23 H 0.8518 0.0876 0.1266 0.042 Uiso 1 1 calc R . . . .
C53 C 0.5860(5) 0.2881(3) 0.3195(2) 0.046(2) Uani 1 1 d . . . . .
H53 H 0.6185 0.3026 0.3350 0.055 Uiso 1 1 calc R . . . .
C42 C 0.2302(4) 0.4006(4) 0.1238(2) 0.042(2) Uani 1 1 d . . . . .
H42 H 0.2426 0.4115 0.1469 0.051 Uiso 1 1 calc R . . . .
C34 C 0.3913(5) 0.6162(3) 0.1478(3) 0.049(3) Uani 1 1 d . . . . .
H34 H 0.3771 0.6494 0.1509 0.059 Uiso 1 1 calc R . . . .
C57 C 0.6491(6) 0.4771(3) 0.2891(2) 0.067(3) Uani 1 1 d . . . . .
H57 H 0.6519 0.4690 0.3136 0.080 Uiso 1 1 calc R . . . .
C9 C 0.4842(5) 0.2331(4) -0.0721(2) 0.047(2) Uani 1 1 d . . . . .
H9 H 0.4802 0.2008 -0.0816 0.057 Uiso 1 1 calc R . . . .
C17 C 0.5130(5) 0.0933(3) 0.0075(2) 0.043(2) Uani 1 1 d . . . . .
H17 H 0.4715 0.0882 -0.0050 0.052 Uiso 1 1 calc R . . . .
C38 C 0.2584(4) 0.3646(3) 0.0685(2) 0.0285(18) Uani 1 1 d . . . . .
H38 H 0.2909 0.3508 0.0527 0.034 Uiso 1 1 calc R . . . .
C47 C 0.3282(4) 0.1516(3) 0.2098(2) 0.036(2) Uani 1 1 d . . . . .
H47 H 0.3473 0.1212 0.2173 0.044 Uiso 1 1 calc R . . . .
C28 C 0.9705(5) 0.3973(6) 0.1253(3) 0.076(4) Uani 1 1 d . U . . .
H28 H 1.0126 0.4103 0.1335 0.091 Uiso 1 1 calc R . . . .
C26 C 0.8798(5) 0.3990(4) 0.0835(2) 0.056(3) Uani 1 1 d . . . . .
H26 H 0.8602 0.4124 0.0625 0.067 Uiso 1 1 calc R . . . .
C11 C 0.4567(5) 0.3170(4) -0.0743(2) 0.049(3) Uani 1 1 d . . . . .
H11 H 0.4334 0.3437 -0.0853 0.059 Uiso 1 1 calc R . . . .
O0 O 0.5581(2) 0.32987(17) 0.11712(11) 0.0189(11) Uani 1 1 d . . . . .
H0 H 0.5216 0.3384 0.1066 0.028 Uiso 1 1 d R . . . .
O28 O 0.5351(2) 0.18666(18) 0.16740(12) 0.0265(12) Uani 1 1 d . . . . .
C3CA C 0.6376(5) 0.1847(4) 0.2133(2) 0.048(2) Uani 1 1 d . . . . .
H3CA H 0.6651 0.1625 0.2281 0.072 Uiso 1 1 calc R . . . .
H3CB H 0.6673 0.2019 0.1964 0.072 Uiso 1 1 calc R . . . .
H3CC H 0.6147 0.2088 0.2286 0.072 Uiso 1 1 calc R . . . .
C59 C 0.6844(5) 0.5259(3) 0.2400(2) 0.050(3) Uani 1 1 d . . . . .
H59 H 0.7098 0.5529 0.2309 0.060 Uiso 1 1 calc R . . . .
C6CA C 0.6304(5) 0.1200(4) 0.1583(3) 0.051(3) Uani 1 1 d . . . . .
H6CA H 0.6579 0.0953 0.1707 0.077 Uiso 1 1 calc R . . . .
H6CB H 0.6033 0.1039 0.1397 0.077 Uiso 1 1 calc R . . . .
H6CC H 0.6605 0.1446 0.1474 0.077 Uiso 1 1 calc R . . . .
O1AA O 0.4742(2) 0.42553(17) 0.02601(13) 0.0269(12) Uani 1 1 d . . . . .
C70 C 0.4170(4) 0.4205(3) 0.0137(2) 0.0286(18) Uani 1 1 d . . . . .
H70 H 0.3855 0.4019 0.0273 0.034 Uiso 1 1 calc R . . . .
N1 N 0.3948(3) 0.4386(2) -0.01693(15) 0.0301(15) Uani 1 1 d . . . . .
C71 C 0.4397(5) 0.4676(3) -0.0402(2) 0.039(2) Uani 1 1 d . . . . .
H71A H 0.4145 0.4778 -0.0615 0.059 Uiso 1 1 calc R . . . .
H71B H 0.4557 0.4969 -0.0274 0.059 Uiso 1 1 calc R . . . .
H71C H 0.4789 0.4475 -0.0473 0.059 Uiso 1 1 calc R . . . .
C72 C 0.3251(5) 0.4322(3) -0.0281(2) 0.048(2) Uani 1 1 d . . . . .
H72A H 0.3184 0.4481 -0.0513 0.072 Uiso 1 1 calc R . . . .
H72B H 0.3149 0.3970 -0.0302 0.072 Uiso 1 1 calc R . . . .
H72C H 0.2945 0.4472 -0.0106 0.072 Uiso 1 1 calc R . . . .
O22 O 0.6790(4) 0.4763(3) 0.1161(2) 0.0120(18) Uiso 0.5 1 d . . P A 1
S1 S 0.7495(2) 0.46810(13) 0.11561(10) 0.0301(9) Uani 0.5 1 d . . P A 1
O29 O 0.4123(3) 0.24353(17) 0.05629(12) 0.0260(12) Uani 1 1 d . . . . .
O3AA O 0.7297(2) 0.32659(18) 0.19601(13) 0.0261(12) Uani 1 1 d . . . . .
N2 N 0.3421(3) 0.2460(3) 0.00832(16) 0.0351(17) Uani 1 1 d . . . . .
C67 C 0.3811(4) 0.2655(3) 0.03207(19) 0.0291(18) Uani 1 1 d . . . . .
H67 H 0.3867 0.3002 0.0310 0.035 Uiso 1 1 calc R . . . .
C64 C 0.7384(5) 0.3539(3) 0.2218(2) 0.050(3) Uani 1 1 d . . . . .
H64 H 0.7017 0.3752 0.2276 0.060 Uiso 1 1 calc R . . . .
N4 N 0.7907(5) 0.3567(4) 0.2412(2) 0.068(3) Uani 1 1 d . . . . .
C66 C 0.8474(7) 0.3262(6) 0.2342(4) 0.096(4) Uiso 1 1 d . . . . .
H66A H 0.8834 0.3330 0.2517 0.144 Uiso 1 1 calc R . . . .
H66B H 0.8336 0.2915 0.2361 0.144 Uiso 1 1 calc R . . . .
H66C H 0.8646 0.3327 0.2102 0.144 Uiso 1 1 calc R . . . .
C65 C 0.7937(10) 0.3869(8) 0.2731(5) 0.139(7) Uiso 1 1 d . . . . .
H65A H 0.8388 0.3837 0.2840 0.208 Uiso 1 1 calc R . . . .
H65B H 0.7856 0.4215 0.2668 0.208 Uiso 1 1 calc R . . . .
H65C H 0.7588 0.3760 0.2900 0.208 Uiso 1 1 calc R . . . .
C7BA C 0.7984(10) 0.5205(7) 0.1034(5) 0.044(4) Uiso 0.5 1 d . . P A 1
H7BA H 0.8470 0.5119 0.1037 0.066 Uiso 0.5 1 calc R . P A 1
H7BB H 0.7854 0.5312 0.0795 0.066 Uiso 0.5 1 calc R . P A 1
H7BC H 0.7900 0.5472 0.1204 0.066 Uiso 0.5 1 calc R . P A 1
C2AA C 0.7840(10) 0.4522(7) 0.1593(4) 0.048(5) Uani 0.5 1 d . . P A 1
H2AA H 0.8333 0.4469 0.1574 0.071 Uiso 0.5 1 calc R . P A 1
H2AB H 0.7751 0.4791 0.1761 0.071 Uiso 0.5 1 calc R . P A 1
H2AC H 0.7622 0.4220 0.1680 0.071 Uiso 0.5 1 calc R . P A 1
Na1 Na 0.45498(16) 0.17703(12) 0.11658(8) 0.0390(8) Uani 1 1 d . . . . .
C69 C 0.3360(5) 0.1929(4) 0.0055(3) 0.055(3) Uani 1 1 d . . . . .
H69A H 0.3045 0.1846 -0.0138 0.082 Uiso 1 1 calc R . . . .
H69B H 0.3809 0.1786 0.0005 0.082 Uiso 1 1 calc R . . . .
H69C H 0.3186 0.1796 0.0280 0.082 Uiso 1 1 calc R . . . .
C68 C 0.3085(5) 0.2750(5) -0.0192(2) 0.063(3) Uani 1 1 d . . . . .
H68A H 0.2814 0.2532 -0.0344 0.095 Uiso 1 1 calc R . . . .
H68B H 0.2785 0.2994 -0.0080 0.095 Uiso 1 1 calc R . . . .
H68C H 0.3429 0.2919 -0.0336 0.095 Uiso 1 1 calc R . . . .
O25 O 0.3408(3) 0.1625(3) 0.10229(15) 0.0469(17) Uani 1 1 d . . . . .
N3 N 0.2382(3) 0.1933(3) 0.08668(17) 0.0355(17) Uani 1 1 d . . . . .
C63 C 0.2119(5) 0.1490(3) 0.0709(2) 0.047(2) Uani 1 1 d . . . . .
H63A H 0.1652 0.1548 0.0625 0.070 Uiso 1 1 calc R . . . .
H63B H 0.2407 0.1394 0.0508 0.070 Uiso 1 1 calc R . . . .
H63C H 0.2117 0.1226 0.0887 0.070 Uiso 1 1 calc R . . . .
C61 C 0.2998(5) 0.1962(4) 0.1002(2) 0.046(2) Uani 1 1 d . . . . .
H61 H 0.3137 0.2274 0.1092 0.055 Uiso 1 1 calc R . . . .
C62 C 0.1946(6) 0.2373(4) 0.0850(3) 0.066(3) Uani 1 1 d . . . . .
H62A H 0.1507 0.2286 0.0742 0.098 Uiso 1 1 calc R . . . .
H62B H 0.1871 0.2500 0.1091 0.098 Uiso 1 1 calc R . . . .
H62C H 0.2170 0.2626 0.0705 0.098 Uiso 1 1 calc R . . . .
C6AA C 0.7228(7) 0.4692(5) 0.1382(4) 0.022(3) Uiso 0.5 1 d . . P A -2
H6AA H 0.7211 0.4433 0.1552 0.026 Uiso 0.5 1 calc R . P A -2
N5 N 0.7819(8) 0.4905(6) 0.1358(4) 0.047(4) Uiso 0.5 1 d . . P A -2
C0BA C 0.8336(12) 0.4825(9) 0.1632(6) 0.078(7) Uani 0.5 1 d . . P A -2
H0BA H 0.8748 0.5012 0.1572 0.116 Uiso 0.5 1 calc R . P A -2
H0BB H 0.8161 0.4936 0.1863 0.116 Uiso 0.5 1 calc R . P A -2
H0BC H 0.8447 0.4473 0.1645 0.116 Uiso 0.5 1 calc R . P A -2
C5CA C 0.7883(10) 0.5287(7) 0.1146(5) 0.043(4) Uiso 0.5 1 d . . P A -2
H5CA H 0.8354 0.5408 0.1155 0.065 Uiso 0.5 1 calc R . P A -2
H5CB H 0.7771 0.5190 0.0902 0.065 Uiso 0.5 1 calc R . P A -2
H5CC H 0.7572 0.5549 0.1224 0.065 Uiso 0.5 1 calc R . P A -2
O21 O 0.6697(5) 0.4761(4) 0.1229(3) 0.028(2) Uiso 0.5 1 d . . P A -2
S5 S 0.4197(3) 0.0711(2) 0.09436(15) 0.0727(16) Uiso 0.5 1 d . . P B -1
O27 O 0.4680(7) 0.1007(5) 0.1169(4) 0.070 Uiso 0.5 1 d G . P B -1
C9AA C 0.4564(10) 0.0102(4) 0.0897(6) 0.103(10) Uiso 0.5 1 d G . P B -1
H9AA H 0.4263 -0.0104 0.0751 0.154 Uiso 0.5 1 calc R . P B -1
H9AB H 0.5011 0.0127 0.0782 0.154 Uiso 0.5 1 calc R . P B -1
H9AC H 0.4617 -0.0048 0.1133 0.154 Uiso 0.5 1 calc R . P B -1
C5BA C 0.3584(12) 0.0514(9) 0.1220(6) 0.070 Uiso 0.5 1 d . . P B -1
H5BA H 0.3253 0.0317 0.1086 0.105 Uiso 0.5 1 calc R . P B -1
H5BB H 0.3788 0.0311 0.1408 0.105 Uiso 0.5 1 calc R . P B -1
H5BC H 0.3354 0.0798 0.1327 0.105 Uiso 0.5 1 calc R . P B -1
S6 S 0.4373(2) 0.04385(14) 0.12717(10) 0.0390(9) Uiso 0.5 1 d . . P B -2
O1A O 0.4725(4) 0.0917(2) 0.1355(3) 0.032(2) Uiso 0.5 1 d G . P B -2
C8AA C 0.3467(2) 0.0543(4) 0.1326(4) 0.037(4) Uiso 0.5 1 d G . P B -2
H8AA H 0.3218 0.0238 0.1274 0.056 Uiso 0.5 1 calc R . P B -2
H8AB H 0.3374 0.0645 0.1572 0.056 Uiso 0.5 1 calc R . P B -2
H8AC H 0.3318 0.0803 0.1162 0.056 Uiso 0.5 1 calc R . P B -2
C1CA C 0.4328(10) 0.0347(7) 0.0791(5) 0.050(5) Uiso 0.5 1 d . . P B -2
H1CA H 0.4098 0.0034 0.0740 0.074 Uiso 0.5 1 calc R . P B -2
H1CB H 0.4071 0.0618 0.0682 0.074 Uiso 0.5 1 calc R . P B -2
H1CC H 0.4790 0.0339 0.0691 0.074 Uiso 0.5 1 calc R . P B -2
S0AA S 0.3862(3) 0.5307(2) 0.24465(13) 0.167(2) Uani 1 1 d D U . . .
O0AA O 0.3459(7) 0.5696(5) 0.2635(4) 0.096(4) Uiso 0.707(12) 1 d . U P C -1
C7AA C 0.4665(7) 0.5576(6) 0.2354(4) 0.100(5) Uiso 1 1 d . U . . .
H7AA H 0.4599 0.5914 0.2267 0.151 Uiso 1 1 calc GR . . . .
H7AB H 0.4899 0.5382 0.2171 0.151 Uiso 1 1 calc GR . . . .
H7AC H 0.4941 0.5582 0.2571 0.151 Uiso 1 1 calc GR . . . .
C4AA C 0.4452(3) 0.5001(2) 0.2719(3) 0.150 Uiso 0.6249 1 d D U P C -1
H4AA H 0.4561 0.5208 0.2925 0.225 Uiso 0.6249 1 calc GR . P C -1
H4AB H 0.4869 0.4936 0.2583 0.225 Uiso 0.6249 1 calc GR . P C -1
H4AC H 0.4256 0.4689 0.2800 0.225 Uiso 0.6249 1 calc GR . P C -1
O5AA O 0.4013(14) 0.4761(3) 0.2499(8) 0.096(4) Uiso 0.293(12) 1 d D U P C -2
C5AA C 0.3551(3) 0.5554(3) 0.2846(2) 0.150 Uiso 0.3751 1 d D U P C -2
H5AA H 0.3489 0.5910 0.2819 0.225 Uiso 0.3751 1 calc GR . P C -2
H5AB H 0.3878 0.5489 0.3038 0.225 Uiso 0.3751 1 calc GR . P C -2
H5AC H 0.3113 0.5401 0.2904 0.225 Uiso 0.3751 1 calc GR . P C -2

loop_
_atom_site_aniso_label
_atom_site_aniso_U_11
_atom_site_aniso_U_22
_atom_site_aniso_U_33
_atom_site_aniso_U_23
_atom_site_aniso_U_13
_atom_site_aniso_U_12
Co5 0.0192(5) 0.0149(4) 0.0130(4) -0.0010(4) 0.0006(4) 0.0040(5)
Co3 0.0167(5) 0.0181(5) 0.0144(4) -0.0038(4) -0.0008(4) 0.0004(5)
Co2 0.0169(5) 0.0208(5) 0.0123(4) -0.0005(4) -0.0013(4) 0.0021(5)
Co4 0.0181(5) 0.0138(4) 0.0146(5) -0.0017(4) 0.0031(4) -0.0005(4)
Co1 0.0185(5) 0.0163(4) 0.0131(4) -0.0026(4) 0.0001(4) 0.0015(5)
Si3 0.0199(9) 0.0130(7) 0.0151(8) -0.0037(6) -0.0005(7) -0.0002(7)
Si9 0.0212(9) 0.0189(8) 0.0112(7) -0.0013(6) 0.0010(7) -0.0018(8)
Si1 0.0203(9) 0.0140(7) 0.0138(7) -0.0001(6) 0.0019(7) 0.0014(7)
Si4 0.0181(8) 0.0159(7) 0.0148(8) -0.0002(7) -0.0013(7) 0.0007(7)
Si10 0.0218(9) 0.0173(7) 0.0139(7) -0.0045(6) -0.0022(7) 0.0003(8)
Si6 0.0181(9) 0.0159(7) 0.0174(8) -0.0034(7) 0.0010(7) 0.0036(7)
Si8 0.0174(9) 0.0207(8) 0.0152(8) 0.0011(7) 0.0018(7) -0.0011(8)
Si5 0.0152(8) 0.0163(7) 0.0156(8) -0.0008(6) 0.0019(7) 0.0010(7)
Si2 0.0196(9) 0.0171(7) 0.0114(7) -0.0022(6) -0.0006(7) -0.0015(7)
Si7 0.0142(8) 0.0184(8) 0.0191(8) -0.0018(7) 0.0005(7) 0.0034(7)
S4 0.0342(10) 0.0300(9) 0.0422(10) 0.0110(8) 0.0043(9) 0.0052(9)
O14 0.013(2) 0.025(2) 0.0125(19) 0.0025(18) -0.0013(17) -0.001(2)
O10 0.022(2) 0.022(2) 0.014(2) 0.0012(18) -0.0020(18) 0.002(2)
O11 0.022(2) 0.018(2) 0.015(2) 0.0016(17) -0.0071(18) -0.007(2)
O6 0.024(2) 0.019(2) 0.016(2) -0.0025(18) -0.0013(19) -0.002(2)
O3 0.027(2) 0.018(2) 0.019(2) -0.0068(18) 0.0035(19) 0.004(2)
O4 0.027(2) 0.0140(19) 0.020(2) 0.0029(18) 0.0074(19) 0.007(2)
O8 0.021(2) 0.0117(19) 0.025(2) 0.0015(18) 0.0017(19) 0.0046(19)
O7 0.023(2) 0.016(2) 0.0142(19) -0.0010(17) 0.0001(18) -0.004(2)
O17 0.020(2) 0.025(2) 0.022(2) 0.0032(19) 0.0055(19) 0.006(2)
O13 0.024(2) 0.0154(19) 0.014(2) -0.0007(17) -0.0036(18) -0.003(2)
O18 0.024(2) 0.026(2) 0.015(2) 0.0003(18) 0.0060(19) 0.002(2)
O9 0.018(2) 0.020(2) 0.020(2) 0.0055(18) -0.0006(18) -0.006(2)
O1 0.017(2) 0.021(2) 0.017(2) -0.0023(18) 0.0036(18) -0.004(2)
O5 0.017(2) 0.021(2) 0.019(2) -0.0016(18) 0.0026(18) -0.004(2)
O16 0.011(2) 0.031(2) 0.027(2) -0.009(2) 0.0031(19) 0.001(2)
O12 0.017(2) 0.019(2) 0.015(2) 0.0032(17) -0.0056(17) -0.0033(19)
O2 0.024(2) 0.0108(18) 0.019(2) -0.0036(17) 0.0026(19) 0.0002(19)
O19 0.026(2) 0.023(2) 0.0117(19) 0.0005(18) 0.0025(18) 0.001(2)
O15 0.020(2) 0.026(2) 0.015(2) -0.0028(18) -0.0062(18) 0.002(2)
C13 0.028(4) 0.018(3) 0.010(3) -0.001(2) 0.001(3) -0.002(3)
O20 0.028(3) 0.029(2) 0.017(2) -0.0079(19) 0.0010(19) 0.011(2)
C37 0.019(3) 0.032(4) 0.016(3) -0.002(3) 0.001(3) 0.002(3)
C7 0.028(4) 0.037(4) 0.012(3) -0.003(3) -0.002(3) 0.002(3)
C55 0.033(4) 0.015(3) 0.025(3) -0.010(3) 0.002(3) -0.001(3)
C49 0.018(3) 0.032(3) 0.017(3) 0.005(3) 0.000(3) 0.005(3)
C2 0.038(4) 0.028(4) 0.028(4) 0.001(3) 0.001(3) 0.002(4)
C1 0.029(4) 0.015(3) 0.017(3) 0.004(3) 0.006(3) 0.003(3)
C43 0.034(4) 0.023(3) 0.017(3) -0.001(3) -0.001(3) -0.017(3)
C56 0.082(6) 0.022(3) 0.022(3) -0.002(3) -0.017(4) -0.008(4)
C48 0.025(4) 0.035(4) 0.025(3) 0.003(3) 0.012(3) -0.009(3)
C3 0.059(5) 0.031(4) 0.026(4) 0.009(3) 0.003(4) 0.014(4)
C31 0.017(3) 0.021(3) 0.020(3) -0.002(3) -0.003(3) -0.002(3)
C20 0.025(4) 0.029(4) 0.041(4) 0.002(3) -0.010(3) -0.007(3)
C12 0.035(4) 0.042(4) 0.033(4) -0.002(4) -0.004(3) 0.016(4)
C14 0.044(5) 0.026(4) 0.035(4) -0.009(3) 0.005(4) 0.000(4)
C19 0.023(3) 0.020(3) 0.020(3) 0.003(3) 0.000(3) 0.000(3)
C8 0.047(5) 0.033(4) 0.021(3) -0.004(3) 0.000(3) -0.007(4)
C32 0.037(4) 0.024(3) 0.030(4) -0.006(3) 0.001(3) 0.002(3)
C24 0.029(4) 0.028(3) 0.022(3) 0.004(3) 0.008(3) -0.002(3)
C46 0.053(5) 0.034(4) 0.037(4) -0.004(3) 0.015(4) -0.022(4)
C60 0.042(5) 0.042(4) 0.025(4) -0.007(3) -0.003(3) -0.006(4)
C4 0.091(7) 0.019(3) 0.028(4) 0.008(3) 0.018(4) -0.003(4)
C16 0.062(6) 0.027(4) 0.040(4) -0.013(3) 0.007(4) -0.013(4)
C30 0.022(4) 0.048(4) 0.033(4) -0.013(4) -0.006(3) 0.008(4)
C21 0.034(4) 0.059(5) 0.029(4) 0.014(4) -0.013(3) 0.002(4)
C54 0.050(5) 0.032(4) 0.022(3) -0.001(3) -0.009(3) 0.006(4)
C52 0.031(4) 0.086(6) 0.025(4) 0.032(4) 0.004(3) 0.007(5)
C22 0.021(4) 0.032(4) 0.065(5) 0.020(4) -0.014(4) 0.006(4)
C25 0.021(4) 0.036(4) 0.017(3) -0.007(3) 0.001(3) 0.004(3)
C51 0.043(5) 0.090(6) 0.068(6) 0.056(5) -0.016(5) -0.022(5)
C44 0.027(4) 0.043(4) 0.040(4) 0.005(4) 0.000(3) -0.005(4)
C33 0.033(4) 0.036(4) 0.049(5) -0.007(4) -0.004(4) 0.004(4)
C50 0.037(4) 0.064(5) 0.051(5) 0.027(4) -0.019(4) -0.024(4)
C39 0.045(5) 0.040(4) 0.031(4) 0.001(4) -0.016(4) 0.002(4)
C18 0.037(4) 0.014(3) 0.036(4) -0.004(3) 0.000(3) 0.001(3)
C5 0.058(5) 0.048(5) 0.049(5) 0.012(4) 0.008(4) -0.034(4)
C41 0.022(4) 0.093(8) 0.059(6) -0.012(6) 0.000(4) 0.015(5)
C27 0.039(5) 0.123(9) 0.072(6) -0.004(6) 0.014(5) -0.054(5)
C6 0.049(5) 0.043(4) 0.031(4) 0.005(4) -0.005(4) -0.021(4)
C35 0.048(5) 0.027(4) 0.075(6) 0.002(4) 0.009(5) -0.009(4)
C58 0.081(7) 0.036(4) 0.049(5) -0.022(4) -0.030(5) 0.000(5)
C15 0.050(5) 0.024(4) 0.057(5) -0.012(4) 0.010(4) 0.015(4)
C36 0.030(4) 0.028(4) 0.042(4) 0.000(3) 0.001(4) -0.006(4)
C45 0.023(4) 0.054(5) 0.046(5) 0.004(4) 0.008(4) -0.013(4)
C10 0.031(4) 0.113(9) 0.018(4) -0.015(5) -0.004(3) -0.001(5)
C40 0.021(4) 0.067(6) 0.045(5) 0.002(4) -0.010(4) 0.012(4)
C29 0.013(4) 0.112(9) 0.037(4) -0.014(5) -0.006(3) 0.004(5)
C23 0.028(4) 0.022(3) 0.055(5) 0.008(3) 0.009(4) 0.009(3)
C53 0.065(6) 0.048(5) 0.025(4) -0.002(4) -0.011(4) 0.006(5)
C42 0.019(4) 0.077(6) 0.030(4) 0.003(4) -0.004(3) 0.000(4)
C34 0.067(6) 0.021(4) 0.059(5) -0.006(4) -0.004(5) 0.015(4)
C57 0.128(9) 0.031(4) 0.041(5) -0.003(4) -0.045(5) -0.006(6)
C9 0.060(6) 0.055(5) 0.027(4) -0.014(4) -0.003(4) -0.009(5)
C17 0.045(5) 0.041(4) 0.044(5) -0.011(4) -0.009(4) -0.010(4)
C38 0.017(3) 0.034(4) 0.035(4) 0.002(3) -0.004(3) -0.010(3)
C47 0.046(5) 0.030(4) 0.033(4) -0.004(3) -0.001(4) 0.001(4)
C28 0.022(4) 0.151(10) 0.056(5) -0.026(6) -0.011(4) -0.031(6)
C26 0.041(5) 0.092(7) 0.034(4) 0.008(5) -0.002(4) -0.029(5)
C11 0.054(5) 0.075(6) 0.020(4) -0.007(4) -0.011(4) 0.020(5)
O0 0.015(2) 0.024(2) 0.018(2) -0.0026(18) -0.0081(18) 0.003(2)
O28 0.027(3) 0.025(2) 0.028(2) 0.003(2) -0.004(2) -0.004(2)
C3CA 0.056(5) 0.057(5) 0.032(4) 0.004(4) -0.013(4) 0.016(5)
C59 0.070(6) 0.032(4) 0.049(5) -0.015(4) -0.016(5) -0.010(5)
C6CA 0.045(5) 0.045(5) 0.063(6) -0.008(4) 0.007(5) 0.017(4)
O1AA 0.028(3) 0.022(2) 0.031(2) 0.002(2) -0.010(2) 0.005(2)
C70 0.033(4) 0.019(3) 0.034(4) -0.004(3) -0.004(3) 0.007(3)
N1 0.035(3) 0.030(3) 0.025(3) -0.005(3) -0.013(3) 0.015(3)
C71 0.050(5) 0.037(4) 0.031(4) 0.009(3) -0.010(4) -0.001(4)
C72 0.049(5) 0.040(5) 0.054(5) -0.006(4) -0.024(4) 0.005(4)
S1 0.0338(19) 0.0211(15) 0.0353(18) -0.0037(14) -0.0005(16) -0.0102(16)
O29 0.031(3) 0.021(2) 0.026(2) -0.003(2) -0.007(2) -0.004(2)
O3AA 0.017(2) 0.032(2) 0.029(2) -0.007(2) -0.013(2) 0.006(2)
N2 0.030(3) 0.051(4) 0.024(3) -0.012(3) -0.012(3) -0.005(3)
C67 0.021(4) 0.035(4) 0.032(4) -0.011(3) -0.009(3) 0.011(3)
C64 0.074(6) 0.041(4) 0.035(4) -0.001(4) -0.018(4) 0.022(5)
N4 0.082(6) 0.078(6) 0.045(4) -0.012(4) -0.039(4) 0.016(5)
C2AA 0.056(11) 0.054(10) 0.033(8) -0.012(8) -0.003(8) -0.023(9)
Na1 0.0393(17) 0.0369(15) 0.0406(16) -0.0135(13) 0.0044(14) -0.0052(15)
C69 0.063(6) 0.048(5) 0.053(5) -0.017(4) -0.018(5) -0.010(5)
C68 0.055(6) 0.095(8) 0.040(5) -0.018(5) -0.029(4) 0.006(6)
O25 0.036(3) 0.063(4) 0.042(3) 0.012(3) -0.019(3) -0.010(3)
N3 0.037(4) 0.037(3) 0.033(3) 0.000(3) -0.006(3) -0.006(3)
C63 0.055(6) 0.046(5) 0.039(4) 0.004(4) -0.005(4) -0.007(5)
C61 0.059(5) 0.051(5) 0.029(4) -0.004(4) -0.023(4) -0.010(5)
C62 0.062(6) 0.069(7) 0.066(6) 0.006(6) -0.002(6) 0.002(6)
C0BA 0.089(16) 0.065(13) 0.079(14) 0.031(11) -0.031(12) -0.026(13)
S0AA 0.159(5) 0.192(5) 0.149(4) -0.071(4) 0.004(4) 0.018(5)

loop_
_atom_type_symbol
_atom_type_description
_atom_type_scat_dispersion_real
_atom_type_scat_dispersion_imag
_atom_type_scat_source
C C 0.0181 0.0091 'International Tables Vol C Tables 4.2.6.8 and 6.1.1.4'
H H 0.0000 0.0000 'International Tables Vol C Tables 4.2.6.8 and 6.1.1.4'
Co Co -2.3653 3.6143 'International Tables Vol C Tables 4.2.6.8 and 6.1.1.4'
N N 0.0311 0.0180 'International Tables Vol C Tables 4.2.6.8 and 6.1.1.4'
Na Na 0.1353 0.1239 'International Tables Vol C Tables 4.2.6.8 and 6.1.1.4'
O O 0.0492 0.0322 'International Tables Vol C Tables 4.2.6.8 and 6.1.1.4'
S S 0.3331 0.5567 'International Tables Vol C Tables 4.2.6.8 and 6.1.1.4'
Si Si 0.2541 0.3302 'International Tables Vol C Tables 4.2.6.8 and 6.1.1.4'

loop_
_geom_angle_atom_site_label_1
_geom_angle_atom_site_label_2
_geom_angle_atom_site_label_3
_geom_angle
Co1 Co5 Co4 108.91(4)
O14 Co5 Co4 46.17(13)
O14 Co5 Co1 122.47(13)
O14 Co5 O9 80.38(17)
O14 Co5 O15 97.59(17)
O14 Co5 O22 99.2(3)
O14 Co5 O21 92.3(3)
O10 Co5 Co4 119.78(13)
O10 Co5 Co1 48.05(13)
O10 Co5 O14 163.48(19)
O10 Co5 O9 93.51(18)
O10 Co5 O15 83.55(17)
O10 Co5 O22 96.4(3)
O10 Co5 O21 103.6(3)
O9 Co5 Co4 45.13(12)
O9 Co5 Co1 119.92(12)
O9 Co5 O22 92.4(3)
O15 Co5 Co4 122.29(13)
O15 Co5 Co1 46.77(12)
O15 Co5 O9 162.30(18)
O15 Co5 O22 105.3(3)
O22 Co5 Co4 121.2(2)
O22 Co5 Co1 129.3(2)
O21 Co5 Co4 119.1(3)
O21 Co5 Co1 132.0(3)
O21 Co5 O9 95.8(3)
O21 Co5 O15 101.8(3)
Co2 Co3 Na1 66.17(7)
Co4 Co3 Co2 107.06(5)
Co4 Co3 Na1 173.15(8)
O8 Co3 Co2 120.85(13)
O8 Co3 Co4 48.11(12)
O8 Co3 O7 96.22(18)
O8 Co3 O13 81.56(18)
O8 Co3 O12 167.87(17)
O8 Co3 O0 86.17(16)
O8 Co3 O28 107.97(18)
O8 Co3 Na1 133.67(14)
O7 Co3 Co2 50.29(12)
O7 Co3 Co4 124.89(12)
O7 Co3 O0 87.34(16)
O7 Co3 Na1 50.40(13)
O13 Co3 Co2 122.93(13)
O13 Co3 Co4 47.22(12)
O13 Co3 O7 170.18(17)
O13 Co3 O12 101.47(17)
O13 Co3 O0 82.97(16)
O13 Co3 O28 97.12(18)
O13 Co3 Na1 136.72(14)
O12 Co3 Co2 47.71(11)
O12 Co3 Co4 126.39(13)
O12 Co3 O7 78.78(17)
O12 Co3 O0 82.58(16)
O12 Co3 Na1 50.22(13)
O0 Co3 Co2 51.56(11)
O0 Co3 Co4 55.63(11)
O0 Co3 Na1 117.67(13)
O28 Co3 Co2 118.88(14)
O28 Co3 Co4 133.31(14)
O28 Co3 O7 92.67(18)
O28 Co3 O12 83.45(18)
O28 Co3 O0 165.76(18)
O28 Co3 Na1 53.53(14)
Co3 Co2 Co1 111.07(5)
Co3 Co2 H0 71.7
Co3 Co2 Na1 61.38(6)
Co1 Co2 H0 40.9
Co1 Co2 Na1 172.27(7)
O11 Co2 Co3 125.35(12)
O11 Co2 Co1 47.88(12)
O11 Co2 O7 173.73(17)
O11 Co2 O0 86.53(16)
O11 Co2 H0 66.4
O11 Co2 Na1 133.94(14)
O6 Co2 Co3 122.04(14)
O6 Co2 Co1 46.26(13)
O6 Co2 O11 81.49(18)
O6 Co2 O7 99.82(17)
O6 Co2 O12 168.59(18)
O6 Co2 O0 84.20(17)
O6 Co2 H0 77.9
O6 Co2 O29 91.92(18)
O6 Co2 Na1 138.03(14)
O7 Co2 Co3 48.83(11)
O7 Co2 Co1 129.36(12)
O7 Co2 O0 87.50(16)
O7 Co2 H0 107.8
O7 Co2 Na1 47.81(13)
O12 Co2 Co3 48.61(12)
O12 Co2 Co1 126.82(13)
O12 Co2 O11 99.13(17)
O12 Co2 O7 78.37(16)
O12 Co2 O0 84.47(16)
O12 Co2 H0 91.9
O12 Co2 O29 99.25(18)
O12 Co2 Na1 47.56(13)
O0 Co2 Co3 53.18(12)
O0 Co2 Co1 57.90(12)
O0 Co2 H0 20.5
O0 Co2 Na1 114.50(13)
O29 Co2 Co3 126.01(14)
O29 Co2 Co1 122.28(14)
O29 Co2 O11 97.95(18)
O29 Co2 O7 88.16(18)
O29 Co2 O0 173.61(18)
O29 Co2 H0 162.2
O29 Co2 Na1 65.44(14)
Na1 Co2 H0 131.3
Co3 Co4 Co5 107.82(4)
O14 Co4 Co5 45.47(11)
O14 Co4 Co3 120.08(13)
O14 Co4 O8 163.98(18)
O14 Co4 O0 81.14(16)
O14 Co4 O3AA 99.63(18)
O8 Co4 Co5 123.55(13)
O8 Co4 Co3 47.17(13)
O8 Co4 O0 82.86(17)
O8 Co4 O3AA 96.38(19)
O13 Co4 Co5 121.18(13)
O13 Co4 Co3 47.88(12)
O13 Co4 O14 95.47(17)
O13 Co4 O8 81.35(17)
O13 Co4 O0 80.87(16)
O13 Co4 O3AA 99.83(18)
O9 Co4 Co5 47.90(13)
O9 Co4 Co3 121.02(13)
O9 Co4 O14 82.10(17)
O9 Co4 O8 96.89(18)
O9 Co4 O13 164.98(18)
O9 Co4 O0 84.11(16)
O9 Co4 O3AA 95.19(19)
O0 Co4 Co5 55.64(11)
O0 Co4 Co3 52.19(11)
O3AA Co4 Co5 124.41(15)
O3AA Co4 Co3 127.74(15)
O3AA Co4 O0 178.89(18)
Co5 Co1 Co2 105.05(4)
Co5 Co1 H0 68.2
Co2 Co1 H0 38.7
O10 Co1 Co5 46.04(12)
O10 Co1 Co2 117.53(13)
O10 Co1 O11 162.84(17)
O10 Co1 H0 97.7
O10 Co1 O1AA 94.68(18)
O11 Co1 Co5 122.69(12)
O11 Co1 Co2 48.06(12)
O11 Co1 H0 65.2
O11 Co1 O1AA 102.00(18)
O6 Co1 Co5 117.00(14)
O6 Co1 Co2 45.89(12)
O6 Co1 O10 93.20(18)
O6 Co1 O11 81.35(18)
O6 Co1 O15 160.51(18)
O6 Co1 H0 75.7
O6 Co1 O1AA 95.48(18)
O15 Co1 Co5 48.42(13)
O15 Co1 Co2 119.61(13)
O15 Co1 O10 83.25(18)
O15 Co1 O11 96.45(17)
O15 Co1 H0 85.8
O15 Co1 O1AA 103.89(18)
O1AA Co1 Co5 126.70(14)
O1AA Co1 Co2 127.16(14)
O1AA Co1 H0 165.1
O3 Si3 C13 105.8(3)
O7 Si3 O3 113.0(2)
O7 Si3 O2 112.5(2)
O7 Si3 C13 111.6(3)
O2 Si3 O3 108.4(2)
O2 Si3 C13 105.1(3)
O13 Si9 O18 110.2(2)
O13 Si9 O19 110.9(2)
O13 Si9 C49 114.0(3)
O18 Si9 O19 109.0(3)
O18 Si9 C49 109.1(3)
O19 Si9 C49 103.3(3)
O10 Si1 O1 111.3(2)
O10 Si1 O5 112.4(2)
O10 Si1 C1 113.5(3)
O1 Si1 O5 108.0(2)
O1 Si1 C1 104.9(3)
O5 Si1 C1 106.2(3)
O3 Si4 C19 105.7(3)
O4 Si4 O3 108.0(2)
O4 Si4 C19 111.2(3)
O8 Si4 O3 111.8(2)
O8 Si4 O4 111.4(2)
O8 Si4 C19 108.6(3)
O14 Si10 O19 111.5(2)
O14 Si10 O20 111.7(2)
O14 Si10 C55 109.2(3)
O19 Si10 C55 106.1(3)
O20 Si10 O19 108.2(3)
O20 Si10 C55 110.0(3)
O16 Si6 O20 108.8(3)
O16 Si6 C31 105.6(3)
O15 Si6 O16 111.9(2)
O15 Si6 O20 111.5(2)
O15 Si6 C31 115.5(3)
O20 Si6 C31 102.9(3)
O17 Si8 O18 108.2(3)
O17 Si8 C43 109.3(3)
O18 Si8 C43 105.2(3)
O12 Si8 O17 110.6(2)
O12 Si8 O18 111.7(2)
O12 Si8 C43 111.7(3)
O4 Si5 O5 109.5(2)
O4 Si5 C25 106.2(3)
O9 Si5 O4 111.2(2)
O9 Si5 O5 110.9(2)
O9 Si5 C25 111.3(3)
O5 Si5 C25 107.5(3)
O6 Si2 O1 110.4(2)
O6 Si2 O2 112.1(2)
O6 Si2 C7 109.6(3)
O1 Si2 O2 108.1(2)
O1 Si2 C7 110.1(3)
O2 Si2 C7 106.4(3)
O11 Si7 O17 113.8(2)
O11 Si7 O16 111.4(2)
O11 Si7 C37 112.4(3)
O17 Si7 O16 106.8(2)
O17 Si7 C37 104.4(3)
O16 Si7 C37 107.6(3)
O28 S4 C3CA 105.8(4)
O28 S4 C6CA 105.0(4)
C6CA S4 C3CA 98.5(4)
Co5 O14 Co4 88.37(17)
Si10 O14 Co5 129.7(3)
Si10 O14 Co4 130.2(3)
Co5 O10 Co1 85.92(17)
Si1 O10 Co5 132.3(3)
Si1 O10 Co1 130.8(3)
Co1 O11 Co2 84.06(17)
Si7 O11 Co2 126.3(2)
Si7 O11 Co1 129.8(3)
Co2 O6 Co1 87.85(17)
Si2 O6 Co2 128.8(3)
Si2 O6 Co1 133.1(3)
Si3 O3 Si4 131.6(3)
Si5 O4 Si4 137.9(3)
Co3 O8 Co4 84.72(17)
Si4 O8 Co3 131.6(3)
Si4 O8 Co4 129.5(3)
Co3 O7 Co2 80.88(15)
Co3 O7 Na1 86.20(16)
Co2 O7 Na1 89.71(18)
Si3 O7 Co3 128.0(3)
Si3 O7 Co2 125.6(2)
Si3 O7 Na1 130.8(2)
Si8 O17 Si7 136.9(3)
Co4 O13 Co3 84.90(16)
Si9 O13 Co3 127.8(3)
Si9 O13 Co4 131.9(3)
Si9 O18 Si8 142.8(3)
Co4 O9 Co5 86.97(17)
Si5 O9 Co5 131.3(3)
Si5 O9 Co4 130.9(3)
Si2 O1 Si1 135.3(3)
Si5 O5 Si1 132.8(3)
Si6 O16 Si7 137.5(3)
Co3 O12 Na1 86.88(17)
Co2 O12 Co3 83.67(16)
Co2 O12 Na1 92.31(17)
Si8 O12 Co3 124.6(2)
Si8 O12 Co2 129.5(3)
Si8 O12 Na1 126.1(2)
Si3 O2 Si2 140.0(3)
Si9 O19 Si10 134.7(3)
Co1 O15 Co5 84.81(17)
Si6 O15 Co5 128.4(2)
Si6 O15 Co1 130.8(3)
C14 C13 Si3 123.4(5)
C14 C13 C18 115.7(6)
C18 C13 Si3 120.7(5)
Si10 O20 Si6 137.4(3)
C42 C37 Si7 120.8(5)
C38 C37 Si7 122.9(5)
C38 C37 C42 116.3(7)
C12 C7 Si2 119.7(6)
C8 C7 Si2 123.3(6)
C8 C7 C12 116.7(7)
C56 C55 Si10 123.4(6)
C56 C55 C60 116.2(7)
C60 C55 Si10 120.0(5)
C54 C49 Si9 120.0(6)
C54 C49 C50 117.1(7)
C50 C49 Si9 122.8(6)
C1 C2 H2 119.8
C1 C2 C3 120.3(8)
C3 C2 H2 119.8
C2 C1 Si1 118.4(5)
C2 C1 C6 117.9(6)
C6 C1 Si1 123.6(5)
C48 C43 Si8 120.3(6)
C48 C43 C44 116.8(7)
C44 C43 Si8 122.9(6)
C55 C56 H56 119.1
C55 C56 C57 121.8(8)
C57 C56 H56 119.1
C43 C48 H48 117.9
C43 C48 C47 124.1(7)
C47 C48 H48 117.9
C2 C3 H3 119.7
C4 C3 C2 120.6(8)
C4 C3 H3 119.7
C32 C31 Si6 120.9(5)
C36 C31 Si6 122.2(5)
C36 C31 C32 116.5(7)
C19 C20 H20 119.9
C21 C20 H20 119.9
C21 C20 C19 120.2(7)
C7 C12 H12 119.3
C11 C12 C7 121.5(8)
C11 C12 H12 119.3
C13 C14 H14 118.8
C15 C14 C13 122.3(8)
C15 C14 H14 118.8
C20 C19 Si4 119.2(5)
C24 C19 Si4 123.6(5)
C24 C19 C20 116.9(6)
C7 C8 H8 119.3
C9 C8 C7 121.3(8)
C9 C8 H8 119.3
C31 C32 H32 119.2
C33 C32 C31 121.7(7)
C33 C32 H32 119.2
C19 C24 H24 118.7
C19 C24 C23 122.5(7)
C23 C24 H24 118.7
C45 C46 H46 119.3
C45 C46 C47 121.5(8)
C47 C46 H46 119.3
C55 C60 H60 119.0
C59 C60 C55 122.1(7)
C59 C60 H60 119.0
C3 C4 H4 119.9
C3 C4 C5 120.2(7)
C5 C4 H4 119.9
C15 C16 H16 120.5
C17 C16 H16 120.5
C17 C16 C15 119.0(8)
C25 C30 H30 117.5
C29 C30 H30 117.5
C29 C30 C25 124.9(8)
C20 C21 H21 119.5
C22 C21 C20 120.9(7)
C22 C21 H21 119.5
C49 C54 H54 119.0
C49 C54 C53 122.0(8)
C53 C54 H54 119.0
C51 C52 H52 120.2
C51 C52 C53 119.5(8)
C53 C52 H52 120.2
C21 C22 H22 120.1
C23 C22 C21 119.8(7)
C23 C22 H22 120.1
C30 C25 Si5 120.4(6)
C30 C25 C26 115.9(7)
C26 C25 Si5 123.5(6)
C52 C51 H51 119.8
C52 C51 C50 120.5(9)
C50 C51 H51 119.8
C43 C44 H44 119.8
C45 C44 C43 120.3(8)
C45 C44 H44 119.8
C32 C33 H33 119.2
C34 C33 C32 121.6(8)
C34 C33 H33 119.2
C49 C50 C51 121.4(8)
C49 C50 H50 119.3
C51 C50 H50 119.3
C40 C39 H39 119.8
C40 C39 C38 120.3(7)
C38 C39 H39 119.8
C13 C18 H18 119.2
C17 C18 C13 121.6(7)
C17 C18 H18 119.2
C4 C5 H5 120.4
C6 C5 C4 119.2(9)
C6 C5 H5 120.4
C40 C41 H41 119.8
C42 C41 H41 119.8
C42 C41 C40 120.4(9)
C28 C27 H27 120.1
C28 C27 C26 119.8(10)
C26 C27 H27 120.1
C1 C6 H6 119.1
C5 C6 C1 121.8(8)
C5 C6 H6 119.1
C36 C35 H35 120.1
C36 C35 C34 119.7(8)
C34 C35 H35 120.1
C57 C58 H58 119.8
C57 C58 C59 120.5(8)
C59 C58 H58 119.8
C14 C15 H15 119.8
C16 C15 C14 120.5(8)
C16 C15 H15 119.8
C31 C36 C35 122.8(8)
C31 C36 H36 118.6
C35 C36 H36 118.6
C46 C45 C44 120.4(8)
C46 C45 H45 119.8
C44 C45 H45 119.8
C9 C10 H10 120.3
C11 C10 H10 120.3
C11 C10 C9 119.4(8)
C39 C40 C41 118.8(8)
C39 C40 H40 120.6
C41 C40 H40 120.6
C30 C29 H29 121.7
C30 C29 C28 116.6(9)
C28 C29 H29 121.7
C24 C23 H23 120.2
C22 C23 C24 119.7(7)
C22 C23 H23 120.2
C54 C53 H53 120.3
C52 C53 C54 119.4(8)
C52 C53 H53 120.3
C37 C42 H42 119.2
C41 C42 C37 121.6(8)
C41 C42 H42 119.2
C33 C34 C35 117.7(8)
C33 C34 H34 121.1
C35 C34 H34 121.1
C56 C57 H57 119.9
C58 C57 C56 120.3(8)
C58 C57 H57 119.9
C8 C9 H9 119.7
C10 C9 C8 120.5(9)
C10 C9 H9 119.7
C16 C17 C18 120.8(8)
C16 C17 H17 119.6
C18 C17 H17 119.6
C37 C38 H38 118.8
C39 C38 C37 122.4(7)
C39 C38 H38 118.8
C48 C47 H47 121.6
C46 C47 C48 116.9(7)
C46 C47 H47 121.6
C27 C28 C29 121.7(9)
C27 C28 H28 119.1
C29 C28 H28 119.1
C25 C26 H26 119.6
C27 C26 C25 120.8(9)
C27 C26 H26 119.6
C12 C11 H11 119.7
C10 C11 C12 120.6(9)
C10 C11 H11 119.7
Co3 O0 Co4 72.18(13)
Co3 O0 H0 117.1
Co2 O0 Co3 75.26(14)
Co2 O0 Co4 147.1(2)
Co2 O0 H0 47.6
Co4 O0 H0 160.5
Co3 O28 Na1 84.16(18)
S4 O28 Co3 134.2(3)
S4 O28 Na1 132.2(3)
S4 C3CA H3CA 109.5
S4 C3CA H3CB 109.5
S4 C3CA H3CC 109.5
H3CA C3CA H3CB 109.5
H3CA C3CA H3CC 109.5
H3CB C3CA H3CC 109.5
C60 C59 C58 119.0(9)
C60 C59 H59 120.5
C58 C59 H59 120.5
S4 C6CA H6CA 109.5
S4 C6CA H6CB 109.5
S4 C6CA H6CC 109.5
H6CA C6CA H6CB 109.5
H6CA C6CA H6CC 109.5
H6CB C6CA H6CC 109.5
C70 O1AA Co1 122.7(5)
O1AA C70 H70 116.9
O1AA C70 N1 126.2(7)
N1 C70 H70 116.9
C70 N1 C71 121.2(6)
C70 N1 C72 121.4(7)
C72 N1 C71 117.4(6)
N1 C71 H71A 109.5
N1 C71 H71B 109.5
N1 C71 H71C 109.5
H71A C71 H71B 109.5
H71A C71 H71C 109.5
H71B C71 H71C 109.5
N1 C72 H72A 109.5
N1 C72 H72B 109.5
N1 C72 H72C 109.5
H72A C72 H72B 109.5
H72A C72 H72C 109.5
H72B C72 H72C 109.5
S1 O22 Co5 115.7(5)
O22 S1 C7BA 114.3(7)
O22 S1 C2AA 113.1(7)
C7BA S1 C2AA 102.7(9)
Co2 O29 Na1 75.17(15)
C67 O29 Co2 116.2(5)
C67 O29 Na1 165.9(5)
C64 O3AA Co4 127.1(6)
C67 N2 C69 120.5(7)
C67 N2 C68 122.5(8)
C69 N2 C68 116.7(7)
O29 C67 N2 126.8(7)
O29 C67 H67 116.6
N2 C67 H67 116.6
O3AA C64 H64 116.4
O3AA C64 N4 127.1(9)
N4 C64 H64 116.4
C64 N4 C66 119.9(10)
C64 N4 C65 123.0(11)
C66 N4 C65 116.8(11)
N4 C66 H66A 109.5
N4 C66 H66B 109.5
N4 C66 H66C 109.5
H66A C66 H66B 109.5
H66A C66 H66C 109.5
H66B C66 H66C 109.5
N4 C65 H65A 109.5
N4 C65 H65B 109.5
N4 C65 H65C 109.5
H65A C65 H65B 109.5
H65A C65 H65C 109.5
H65B C65 H65C 109.5
S1 C7BA H7BA 109.5
S1 C7BA H7BB 109.5
S1 C7BA H7BC 109.5
H7BA C7BA H7BB 109.5
H7BA C7BA H7BC 109.5
H7BB C7BA H7BC 109.5
S1 C2AA H2AA 109.5
S1 C2AA H2AB 109.5
S1 C2AA H2AC 109.5
H2AA C2AA H2AB 109.5
H2AA C2AA H2AC 109.5
H2AB C2AA H2AC 109.5
Co3 Na1 Co2 52.45(6)
O7 Na1 Co3 43.40(11)
O7 Na1 Co2 42.47(12)
O7 Na1 O28 77.30(18)
O7 Na1 O29 65.61(16)
O7 Na1 S5 123.94(19)
O7 Na1 O1A 121.1(3)
O12 Na1 Co3 42.90(12)
O12 Na1 Co2 40.13(11)
O12 Na1 O7 68.68(17)
O12 Na1 O28 69.86(17)
O12 Na1 O29 71.22(16)
O12 Na1 S5 166.0(2)
O12 Na1 O1A 143.1(3)
O28 Na1 Co3 42.31(12)
O28 Na1 Co2 94.23(15)
O28 Na1 O29 133.58(19)
O28 Na1 S5 116.69(19)
O29 Na1 Co3 91.44(13)
O29 Na1 Co2 39.39(10)
O29 Na1 S5 107.09(17)
O25 Na1 Co3 145.8(2)
O25 Na1 Co2 102.4(2)
O25 Na1 O7 135.4(2)
O25 Na1 O12 102.9(2)
O25 Na1 O28 143.1(2)
O25 Na1 O29 70.24(19)
O25 Na1 S5 64.2(2)
O25 Na1 O1A 92.4(3)
S5 Na1 Co3 150.02(16)
S5 Na1 Co2 144.05(15)
O27 Na1 Co3 125.7(3)
O27 Na1 Co2 155.1(5)
O27 Na1 O7 116.1(5)
O27 Na1 O12 159.5(4)
O27 Na1 O28 91.3(3)
O27 Na1 O29 129.3(4)
O27 Na1 O25 87.2(4)
O27 Na1 S5 25.9(2)
O1A Na1 Co3 116.6(2)
O1A Na1 Co2 163.5(2)
O1A Na1 O28 77.7(2)
O1A Na1 O29 145.5(3)
N2 C69 H69A 109.5
N2 C69 H69B 109.5
N2 C69 H69C 109.5
H69A C69 H69B 109.5
H69A C69 H69C 109.5
H69B C69 H69C 109.5
N2 C68 H68A 109.5
N2 C68 H68B 109.5
N2 C68 H68C 109.5
H68A C68 H68B 109.5
H68A C68 H68C 109.5
H68B C68 H68C 109.5
C61 O25 Na1 121.4(6)
C63 N3 C62 117.0(7)
C61 N3 C63 122.7(8)
C61 N3 C62 120.2(8)
N3 C63 H63A 109.5
N3 C63 H63B 109.5
N3 C63 H63C 109.5
H63A C63 H63B 109.5
H63A C63 H63C 109.5
H63B C63 H63C 109.5
O25 C61 N3 125.8(9)
O25 C61 H61 117.1
N3 C61 H61 117.1
N3 C62 H62A 109.5
N3 C62 H62B 109.5
N3 C62 H62C 109.5
H62A C62 H62B 109.5
H62A C62 H62C 109.5
H62B C62 H62C 109.5
N5 C6AA H6AA 113.9
O21 C6AA H6AA 113.9
O21 C6AA N5 132.2(14)
C6AA N5 C0BA 120.4(16)
C6AA N5 C5CA 118.5(16)
C5CA N5 C0BA 118.5(17)
N5 C0BA H0BA 109.5
N5 C0BA H0BB 109.5
N5 C0BA H0BC 109.5
H0BA C0BA H0BB 109.5
H0BA C0BA H0BC 109.5
H0BB C0BA H0BC 109.5
N5 C5CA H5CA 109.5
N5 C5CA H5CB 109.5
N5 C5CA H5CC 109.5
H5CA C5CA H5CB 109.5
H5CA C5CA H5CC 109.5
H5CB C5CA H5CC 109.5
C6AA O21 Co5 111.3(9)
O27 S5 Na1 37.3(6)
O27 S5 C9AA 107.0
O27 S5 C5BA 105.9(11)
C9AA S5 Na1 142.2(6)
C5BA S5 Na1 107.0(9)
C5BA S5 C9AA 93.1(12)
S5 O27 Na1 116.8(8)
S5 C9AA H9AA 109.5
S5 C9AA H9AB 109.5
S5 C9AA H9AC 109.5
H9AA C9AA H9AB 109.5
H9AA C9AA H9AC 109.5
H9AB C9AA H9AC 109.5
S5 C5BA H5BA 109.5
S5 C5BA H5BB 109.5
S5 C5BA H5BC 109.5
H5BA C5BA H5BB 109.5
H5BA C5BA H5BC 109.5
H5BB C5BA H5BC 109.5
O1A S6 C8AA 106.9
O1A S6 C1CA 110.3(8)
C8AA S6 C1CA 94.9(8)
S6 O1A Na1 133.8(5)
S6 C8AA H8AA 109.5
S6 C8AA H8AB 109.5
S6 C8AA H8AC 109.5
H8AA C8AA H8AB 109.5
H8AA C8AA H8AC 109.5
H8AB C8AA H8AC 109.5
S6 C1CA H1CA 109.5
S6 C1CA H1CB 109.5
S6 C1CA H1CC 109.5
H1CA C1CA H1CB 109.5
H1CA C1CA H1CC 109.5
H1CB C1CA H1CC 109.5
O0AA S0AA C7AA 105.8(8)
O0AA S0AA C4AA 114.0(6)
C4AA S0AA C7AA 73.9(6)
O5AA S0AA C7AA 104.7(12)
O5AA S0AA C5AA 109.2(12)
C5AA S0AA C7AA 108.7(6)
S0AA C7AA H7AA 109.5
S0AA C7AA H7AB 109.5
S0AA C7AA H7AC 109.5
H7AA C7AA H7AB 109.5
H7AA C7AA H7AC 109.5
H7AB C7AA H7AC 109.5
S0AA C4AA H4AA 109.5
S0AA C4AA H4AB 109.5
S0AA C4AA H4AC 109.4
H4AA C4AA H4AB 109.5
H4AA C4AA H4AC 109.5
H4AB C4AA H4AC 109.5
S0AA C5AA H5AA 109.5
S0AA C5AA H5AB 109.5
S0AA C5AA H5AC 109.5
H5AA C5AA H5AB 109.5
H5AA C5AA H5AC 109.5
H5AB C5AA H5AC 109.5

loop_
_geom_bond_atom_site_label_1
_geom_bond_atom_site_label_2
_geom_bond_distance
Co5 Co4 2.8528(14)
Co5 Co1 2.8053(14)
Co5 O14 2.034(4)
Co5 O10 2.024(4)
Co5 O9 2.120(5)
Co5 O15 2.107(5)
Co5 O22 2.153(9)
Co5 O21 2.067(11)
Co3 Co2 2.7771(14)
Co3 Co4 2.7701(14)
Co3 O8 2.040(5)
Co3 O7 2.117(4)
Co3 O13 2.063(4)
Co3 O12 2.096(4)
Co3 O0 2.299(5)
Co3 O28 2.080(5)
Co3 Na1 3.075(3)
Co2 Co1 2.8151(15)
Co2 O11 2.105(5)
Co2 O6 2.023(4)
Co2 O7 2.164(4)
Co2 O12 2.067(4)
Co2 O0 2.249(4)
Co2 H0 1.7893
Co2 O29 2.104(5)
Co2 Na1 3.204(3)
Co4 O14 2.059(5)
Co4 O8 2.071(4)
Co4 O13 2.041(4)
Co4 O9 2.025(4)
Co4 O0 2.402(4)
Co4 O3AA 2.084(5)
Co1 O10 2.092(5)
Co1 O11 2.099(4)
Co1 O6 2.035(4)
Co1 O15 2.052(4)
Co1 H0 1.8752
Co1 O1AA 2.108(5)
Si3 O3 1.628(5)
Si3 O7 1.589(5)
Si3 O2 1.627(4)
Si3 C13 1.863(7)
Si9 O13 1.581(5)
Si9 O18 1.615(5)
Si9 O19 1.623(5)
Si9 C49 1.875(7)
Si1 O10 1.581(5)
Si1 O1 1.638(5)
Si1 O5 1.641(5)
Si1 C1 1.872(6)
Si4 O3 1.650(5)
Si4 O4 1.642(5)
Si4 O8 1.583(5)
Si4 C19 1.857(7)
Si10 O14 1.594(5)
Si10 O19 1.638(5)
Si10 O20 1.630(5)
Si10 C55 1.859(7)
Si6 O16 1.621(5)
Si6 O15 1.590(5)
Si6 O20 1.642(5)
Si6 C31 1.855(7)
Si8 O17 1.632(5)
Si8 O18 1.634(5)
Si8 O12 1.605(5)
Si8 C43 1.859(7)
Si5 O4 1.626(4)
Si5 O9 1.584(5)
Si5 O5 1.640(5)
Si5 C25 1.859(7)
Si2 O6 1.590(5)
Si2 O1 1.625(5)
Si2 O2 1.638(4)
Si2 C7 1.874(7)
Si7 O11 1.594(5)
Si7 O17 1.633(5)
Si7 O16 1.636(5)
Si7 C37 1.877(7)
S4 O28 1.514(5)
S4 C3CA 1.801(10)
S4 C6CA 1.786(9)
O7 Na1 2.374(5)
O12 Na1 2.366(5)
C13 C14 1.394(11)
C13 C18 1.400(10)
C37 C42 1.388(11)
C37 C38 1.387(10)
C7 C12 1.388(11)
C7 C8 1.378(11)
C55 C56 1.385(10)
C55 C60 1.406(11)
C49 C54 1.362(10)
C49 C50 1.370(12)
C2 H2 0.9500
C2 C1 1.374(10)
C2 C3 1.417(11)
C1 C6 1.394(11)
C43 C48 1.369(10)
C43 C44 1.415(11)
C56 H56 0.9500
C56 C57 1.391(13)
C48 H48 0.9500
C48 C47 1.400(11)
C3 H3 0.9500
C3 C4 1.347(13)
C31 C32 1.404(10)
C31 C36 1.383(10)
C20 H20 0.9500
C20 C19 1.406(10)
C20 C21 1.398(11)
C12 H12 0.9500
C12 C11 1.367(11)
C14 H14 0.9500
C14 C15 1.377(11)
C19 C24 1.395(10)
C8 H8 0.9500
C8 C9 1.373(11)
C32 H32 0.9500
C32 C33 1.382(11)
C24 H24 0.9500
C24 C23 1.402(11)
C46 H46 0.9500
C46 C45 1.363(13)
C46 C47 1.390(12)
C60 H60 0.9500
C60 C59 1.377(12)
C4 H4 0.9500
C4 C5 1.391(13)
C16 H16 0.9500
C16 C15 1.373(13)
C16 C17 1.363(13)
C30 H30 0.9500
C30 C25 1.389(10)
C30 C29 1.357(11)
C21 H21 0.9500
C21 C22 1.395(13)
C54 H54 0.9500
C54 C53 1.394(11)
C52 H52 0.9500
C52 C51 1.352(14)
C52 C53 1.361(13)
C22 H22 0.9500
C22 C23 1.354(12)
C25 C26 1.411(12)
C51 H51 0.9500
C51 C50 1.386(13)
C44 H44 0.9500
C44 C45 1.395(12)
C33 H33 0.9500
C33 C34 1.374(13)
C50 H50 0.9500
C39 H39 0.9500
C39 C40 1.360(12)
C39 C38 1.382(11)
C18 H18 0.9500
C18 C17 1.387(11)
C5 H5 0.9500
C5 C6 1.383(12)
C41 H41 0.9500
C41 C40 1.388(13)
C41 C42 1.381(12)
C27 H27 0.9500
C27 C28 1.366(16)
C27 C26 1.378(13)
C6 H6 0.9500
C35 H35 0.9500
C35 C36 1.385(12)
C35 C34 1.422(14)
C58 H58 0.9500
C58 C57 1.343(14)
C58 C59 1.389(13)
C15 H15 0.9500
C36 H36 0.9500
C45 H45 0.9500
C10 H10 0.9500
C10 C9 1.359(14)
C10 C11 1.354(15)
C40 H40 0.9500
C29 H29 0.9500
C29 C28 1.395(16)
C23 H23 0.9500
C53 H53 0.9500
C42 H42 0.9500
C34 H34 0.9500
C57 H57 0.9500
C9 H9 0.9500
C17 H17 0.9500
C38 H38 0.9500
C47 H47 0.9500
C28 H28 0.9500
C26 H26 0.9500
C11 H11 0.9500
O0 H0 0.8503
O28 Na1 2.486(6)
C3CA H3CA 0.9800
C3CA H3CB 0.9800
C3CA H3CC 0.9800
C59 H59 0.9500
C6CA H6CA 0.9800
C6CA H6CB 0.9800
C6CA H6CC 0.9800
O1AA C70 1.221(9)
C70 H70 0.9500
C70 N1 1.324(9)
N1 C71 1.468(10)
N1 C72 1.442(11)
C71 H71A 0.9800
C71 H71B 0.9800
C71 H71C 0.9800
C72 H72A 0.9800
C72 H72B 0.9800
C72 H72C 0.9800
O22 S1 1.399(10)
S1 C7BA 1.776(19)
S1 C2AA 1.829(17)
O29 C67 1.248(9)
O29 Na1 3.015(6)
O3AA C64 1.230(10)
N2 C67 1.288(9)
N2 C69 1.449(12)
N2 C68 1.456(12)
C67 H67 0.9500
C64 H64 0.9500
C64 N4 1.260(12)
N4 C66 1.412(17)
N4 C65 1.45(2)
C66 H66A 0.9800
C66 H66B 0.9800
C66 H66C 0.9800
C65 H65A 0.9800
C65 H65B 0.9800
C65 H65C 0.9800
C7BA H7BA 0.9800
C7BA H7BB 0.9800
C7BA H7BC 0.9800
C2AA H2AA 0.9800
C2AA H2AB 0.9800
C2AA H2AC 0.9800
Na1 O25 2.335(6)
Na1 S5 3.074(7)
Na1 O27 2.087(15)
Na1 O1A 2.446(8)
C69 H69A 0.9800
C69 H69B 0.9800
C69 H69C 0.9800
C68 H68A 0.9800
C68 H68B 0.9800
C68 H68C 0.9800
O25 C61 1.221(11)
N3 C63 1.437(11)
N3 C61 1.313(11)
N3 C62 1.470(13)
C63 H63A 0.9800
C63 H63B 0.9800
C63 H63C 0.9800
C61 H61 0.9500
C62 H62A 0.9800
C62 H62B 0.9800
C62 H62C 0.9800
C6AA H6AA 0.9500
C6AA N5 1.30(2)
C6AA O21 1.203(17)
N5 C0BA 1.46(3)
N5 C5CA 1.31(2)
C0BA H0BA 0.9800
C0BA H0BB 0.9800
C0BA H0BC 0.9800
C5CA H5CA 0.9800
C5CA H5CB 0.9800
C5CA H5CC 0.9800
S5 O27 1.5055
S5 C9AA 1.8122
S5 C5BA 1.67(2)
C9AA H9AA 0.9800
C9AA H9AB 0.9800
C9AA H9AC 0.9800
C5BA H5BA 0.9800
C5BA H5BB 0.9800
C5BA H5BC 0.9800
S6 O1A 1.5045
S6 C8AA 1.8120
S6 C1CA 1.826(19)
C8AA H8AA 0.9800
C8AA H8AB 0.9800
C8AA H8AC 0.9800
C1CA H1CA 0.9800
C1CA H1CB 0.9800
C1CA H1CC 0.9800
S0AA O0AA 1.496(15)
S0AA C7AA 1.771(16)
S0AA C4AA 1.754(8)
S0AA O5AA 1.524(8)
S0AA C5AA 1.752(7)
C7AA H7AA 0.9800
C7AA H7AB 0.9800
C7AA H7AC 0.9800
C4AA H4AA 0.9800
C4AA H4AB 0.9800
C4AA H4AC 0.9800
C5AA H5AA 0.9800
C5AA H5AB 0.9800
C5AA H5AC 0.9800

loop_
_geom_torsion_atom_site_label_1
_geom_torsion_atom_site_label_2
_geom_torsion_atom_site_label_3
_geom_torsion_atom_site_label_4
_geom_torsion
Co5 O22 S1 C7BA 163.6(7)
Co5 O22 S1 C2AA -79.3(8)
Co2 O29 C67 N2 174.9(6)
Co4 O3AA C64 N4 -170.9(8)
Co1 O1AA C70 N1 -169.1(5)
Si3 C13 C14 C15 -176.0(6)
Si3 C13 C18 C17 175.7(6)
Si9 C49 C54 C53 -178.3(7)
Si9 C49 C50 C51 177.9(8)
Si1 C1 C6 C5 176.8(7)
Si4 C19 C24 C23 -173.3(6)
Si10 C55 C56 C57 168.8(7)
Si10 C55 C60 C59 -172.9(7)
Si6 C31 C32 C33 171.6(6)
Si6 C31 C36 C35 -171.9(7)
Si8 C43 C48 C47 179.7(6)
Si8 C43 C44 C45 -179.6(6)
Si5 C25 C26 C27 175.9(9)
Si2 C7 C12 C11 -171.9(7)
Si2 C7 C8 C9 171.6(6)
Si7 C37 C42 C41 -177.4(8)
Si7 C37 C38 C39 176.2(6)
O14 Si10 O19 Si9 -23.2(5)
O14 Si10 O20 Si6 15.6(6)
O14 Si10 C55 C56 -122.5(7)
O14 Si10 C55 C60 50.1(7)
O10 Si1 O1 Si2 -18.7(5)
O10 Si1 O5 Si5 26.1(5)
O10 Si1 C1 C2 -65.4(6)
O10 Si1 C1 C6 117.5(6)
O11 Si7 O17 Si8 23.9(5)
O11 Si7 O16 Si6 -15.3(5)
O11 Si7 C37 C42 -169.9(6)
O11 Si7 C37 C38 11.4(7)
O6 Si2 O1 Si1 20.3(5)
O6 Si2 O2 Si3 -4.5(5)
O6 Si2 C7 C12 57.0(7)
O6 Si2 C7 C8 -116.2(6)
O3 Si3 O7 Co3 13.9(4)
O3 Si3 O7 Co2 122.1(3)
O3 Si3 O7 Na1 -110.3(3)
O3 Si3 O2 Si2 -116.9(4)
O3 Si3 C13 C14 -1.0(6)
O3 Si3 C13 C18 -176.1(5)
O3 Si4 O4 Si5 120.4(4)
O3 Si4 O8 Co3 -5.0(4)
O3 Si4 O8 Co4 -129.9(3)
O3 Si4 C19 C20 -157.3(5)
O3 Si4 C19 C24 15.8(7)
O4 Si4 O3 Si3 -91.3(4)
O4 Si4 O8 Co3 116.0(3)
O4 Si4 O8 Co4 -8.9(4)
O4 Si4 C19 C20 85.8(6)
O4 Si4 C19 C24 -101.2(6)
O4 Si5 O9 Co5 -122.0(3)
O4 Si5 O9 Co4 10.0(4)
O4 Si5 O5 Si1 96.6(4)
O4 Si5 C25 C30 -56.1(7)
O4 Si5 C25 C26 129.2(7)
O8 Si4 O3 Si3 31.7(5)
O8 Si4 O4 Si5 -2.8(5)
O8 Si4 C19 C20 -37.2(6)
O8 Si4 C19 C24 135.9(6)
O7 Si3 O3 Si4 -36.1(5)
O7 Si3 O2 Si2 8.7(5)
O7 Si3 C13 C14 -124.3(6)
O7 Si3 C13 C18 60.6(6)
O17 Si8 O18 Si9 -112.8(5)
O17 Si8 O12 Co3 123.6(3)
O17 Si8 O12 Co2 10.3(4)
O17 Si8 O12 Na1 -121.5(3)
O17 Si8 C43 C48 172.8(5)
O17 Si8 C43 C44 -7.3(7)
O17 Si7 O11 Co2 -4.6(4)
O17 Si7 O11 Co1 -121.1(3)
O17 Si7 O16 Si6 109.5(5)
O17 Si7 C37 C42 66.4(7)
O17 Si7 C37 C38 -112.4(6)
O13 Si9 O18 Si8 -8.2(6)
O13 Si9 O19 Si10 25.8(5)
O13 Si9 C49 C54 82.5(7)
O13 Si9 C49 C50 -94.4(7)
O18 Si9 O13 Co3 -5.1(4)
O18 Si9 O13 Co4 117.8(3)
O18 Si9 O19 Si10 -95.7(4)
O18 Si9 C49 C54 -153.8(6)
O18 Si9 C49 C50 29.3(8)
O18 Si8 O17 Si7 96.3(5)
O18 Si8 O12 Co3 3.0(4)
O18 Si8 O12 Co2 -110.3(3)
O18 Si8 O12 Na1 118.0(3)
O18 Si8 C43 C48 -71.2(6)
O18 Si8 C43 C44 108.7(6)
O9 Si5 O4 Si4 2.5(5)
O9 Si5 O5 Si1 -26.6(5)
O9 Si5 C25 C30 65.2(7)
O9 Si5 C25 C26 -109.6(7)
O1 Si1 O10 Co5 123.4(3)
O1 Si1 O10 Co1 -7.7(4)
O1 Si1 O5 Si5 -97.1(4)
O1 Si1 C1 C2 56.3(6)
O1 Si1 C1 C6 -120.8(6)
O1 Si2 O6 Co2 -128.5(3)
O1 Si2 O6 Co1 4.9(4)
O1 Si2 O2 Si3 117.4(4)
O1 Si2 C7 C12 -64.7(7)
O1 Si2 C7 C8 122.1(6)
O5 Si1 O10 Co5 2.1(4)
O5 Si1 O10 Co1 -129.0(3)
O5 Si1 O1 Si2 105.1(4)
O5 Si1 C1 C2 170.5(5)
O5 Si1 C1 C6 -6.6(7)
O5 Si5 O4 Si4 -120.4(4)
O5 Si5 O9 Co5 0.2(4)
O5 Si5 O9 Co4 132.1(3)
O5 Si5 C25 C30 -173.2(6)
O5 Si5 C25 C26 12.1(8)
O16 Si6 O15 Co5 -121.1(3)
O16 Si6 O15 Co1 1.0(4)
O16 Si6 O20 Si10 104.6(5)
O16 Si6 C31 C32 16.7(6)
O16 Si6 C31 C36 -170.8(6)
O16 Si7 O11 Co2 116.2(3)
O16 Si7 O11 Co1 -0.3(4)
O16 Si7 O17 Si8 -99.4(5)
O16 Si7 C37 C42 -46.9(7)
O16 Si7 C37 C38 134.4(6)
O12 Si8 O17 Si7 -26.4(5)
O12 Si8 O18 Si9 9.2(6)
O12 Si8 C43 C48 50.1(6)
O12 Si8 C43 C44 -130.0(6)
O2 Si3 O3 Si4 89.2(4)
O2 Si3 O7 Co3 -109.1(3)
O2 Si3 O7 Co2 -0.9(4)
O2 Si3 O7 Na1 126.7(3)
O2 Si3 C13 C14 113.5(6)
O2 Si3 C13 C18 -61.6(6)
O2 Si2 O6 Co2 -8.0(4)
O2 Si2 O6 Co1 125.4(3)
O2 Si2 O1 Si1 -102.6(4)
O2 Si2 C7 C12 178.4(6)
O2 Si2 C7 C8 5.2(7)
O19 Si9 O13 Co3 -125.9(3)
O19 Si9 O13 Co4 -3.0(4)
O19 Si9 O18 Si8 113.7(5)
O19 Si9 C49 C54 -38.0(7)
O19 Si9 C49 C50 145.1(7)
O19 Si10 O14 Co5 128.2(3)
O19 Si10 O14 Co4 -2.5(4)
O19 Si10 O20 Si6 -107.5(5)
O19 Si10 C55 C56 -2.2(8)
O19 Si10 C55 C60 170.4(6)
O15 Si6 O16 Si7 15.1(5)
O15 Si6 O20 Si10 -19.3(6)
O15 Si6 C31 C32 141.0(5)
O15 Si6 C31 C36 -46.5(7)
C13 Si3 O3 Si4 -158.5(4)
C13 Si3 O7 Co3 133.1(3)
C13 Si3 O7 Co2 -118.7(3)
C13 Si3 O7 Na1 8.9(4)
C13 Si3 O2 Si2 130.3(5)
C13 C14 C15 C16 1.2(13)
C13 C18 C17 C16 -0.4(13)
O20 Si10 O14 Co5 7.0(4)
O20 Si10 O14 Co4 -123.8(3)
O20 Si10 O19 Si9 100.1(4)
O20 Si10 C55 C56 114.6(7)
O20 Si10 C55 C60 -72.9(7)
O20 Si6 O16 Si7 -108.6(5)
O20 Si6 O15 Co5 1.1(4)
O20 Si6 O15 Co1 123.2(3)
O20 Si6 C31 C32 -97.3(6)
O20 Si6 C31 C36 75.1(6)
C37 Si7 O11 Co2 -123.1(3)
C37 Si7 O11 Co1 120.5(4)
C37 Si7 O17 Si8 146.8(4)
C37 Si7 O16 Si6 -138.9(5)
C7 Si2 O6 Co2 109.9(4)
C7 Si2 O6 Co1 -116.7(4)
C7 Si2 O1 Si1 141.5(4)
C7 Si2 O2 Si3 -124.3(5)
C7 C12 C11 C10 -1.3(13)
C7 C8 C9 C10 1.3(13)
C55 Si10 O14 Co5 -114.9(4)
C55 Si10 O14 Co4 114.3(4)
C55 Si10 O19 Si9 -142.0(4)
C55 Si10 O20 Si6 137.1(5)
C55 C56 C57 C58 4.8(16)
C55 C60 C59 C58 2.8(14)
C49 Si9 O13 Co3 118.0(3)
C49 Si9 O13 Co4 -119.1(4)
C49 Si9 O18 Si8 -134.1(5)
C49 Si9 O19 Si10 148.3(4)
C49 C54 C53 C52 -0.6(14)
C2 C1 C6 C5 -0.3(12)
C2 C3 C4 C5 -2.0(12)
C1 Si1 O10 Co5 -118.5(4)
C1 Si1 O10 Co1 110.4(4)
C1 Si1 O1 Si2 -141.9(4)
C1 Si1 O5 Si5 150.8(4)
C1 C2 C3 C4 2.5(12)
C43 Si8 O17 Si7 -149.7(4)
C43 Si8 O18 Si9 130.5(5)
C43 Si8 O12 Co3 -114.5(3)
C43 Si8 O12 Co2 132.2(3)
C43 Si8 O12 Na1 0.5(4)
C43 C48 C47 C46 -0.4(11)
C43 C44 C45 C46 0.1(13)
C56 C55 C60 C59 0.2(12)
C48 C43 C44 C45 0.3(11)
C3 C2 C1 Si1 -178.6(6)
C3 C2 C1 C6 -1.3(11)
C3 C4 C5 C6 0.4(13)
C31 Si6 O16 Si7 141.6(5)
C31 Si6 O15 Co5 118.0(4)
C31 Si6 O15 Co1 -119.9(4)
C31 Si6 O20 Si10 -143.7(5)
C31 C32 C33 C34 0.5(13)
C20 C19 C24 C23 -0.2(11)
C20 C21 C22 C23 -0.7(13)
C12 C7 C8 C9 -1.8(12)
C14 C13 C18 C17 0.2(11)
C19 Si4 O3 Si3 149.7(4)
C19 Si4 O4 Si5 -124.1(5)
C19 Si4 O8 Co3 -121.2(4)
C19 Si4 O8 Co4 113.9(4)
C19 C20 C21 C22 2.3(12)
C19 C24 C23 C22 1.7(12)
C8 C7 C12 C11 1.8(12)
C32 C31 C36 C35 0.9(11)
C32 C33 C34 C35 0.8(14)
C60 C55 C56 C57 -4.0(13)
C4 C5 C6 C1 0.8(13)
C30 C25 C26 C27 0.9(14)
C30 C29 C28 C27 -5.0(17)
C21 C20 C19 Si4 171.7(6)
C21 C20 C19 C24 -1.8(11)
C21 C22 C23 C24 -1.3(12)
C54 C49 C50 C51 0.9(13)
C52 C51 C50 C49 1.2(16)
C25 Si5 O4 Si4 123.8(5)
C25 Si5 O9 Co5 119.8(4)
C25 Si5 O9 Co4 -108.3(4)
C25 Si5 O5 Si1 -148.5(4)
C25 C30 C29 C28 2.3(15)
C51 C52 C53 C54 2.7(14)
C44 C43 C48 C47 -0.1(11)
C50 C49 C54 C53 -1.2(12)
C18 C13 C14 C15 -0.7(11)
C15 C16 C17 C18 0.9(13)
C36 C31 C32 C33 -1.3(11)
C36 C35 C34 C33 -1.2(14)
C45 C46 C47 C48 0.7(12)
C40 C39 C38 C37 0.0(13)
C40 C41 C42 C37 2.3(17)
C29 C30 C25 Si5 -175.4(7)
C29 C30 C25 C26 -0.3(13)
C53 C52 C51 C50 -3.0(16)
C42 C37 C38 C39 -2.5(12)
C42 C41 C40 C39 -4.9(16)
C34 C35 C36 C31 0.4(14)
C57 C58 C59 C60 -2.1(15)
C9 C10 C11 C12 0.6(14)
C17 C16 C15 C14 -1.3(13)
C38 C37 C42 C41 1.4(14)
C38 C39 C40 C41 3.8(14)
C47 C46 C45 C44 -0.6(13)
C28 C27 C26 C25 -3.7(18)
C26 C27 C28 C29 6(2)
C11 C10 C9 C8 -0.6(14)
C3CA S4 O28 Co3 32.0(5)
C3CA S4 O28 Na1 165.6(4)
C59 C58 C57 C56 -1.6(16)
C6CA S4 O28 Co3 -71.6(5)
C6CA S4 O28 Na1 62.0(5)
O1AA C70 N1 C71 0.6(11)
O1AA C70 N1 C72 -177.2(7)
O3AA C64 N4 C66 -0.3(17)
O3AA C64 N4 C65 -174.0(13)
Na1 O29 C67 N2 -43(2)
Na1 O25 C61 N3 167.7(6)
C69 N2 C67 O29 -6.3(12)
C68 N2 C67 O29 -179.3(8)
C63 N3 C61 O25 -2.6(13)
C62 N3 C61 O25 -178.4(9)
N5 C6AA O21 Co5 146.9(15)
O21 C6AA N5 C0BA 165.8(18)
O21 C6AA N5 C5CA 4(3)
C9AA S5 O27 Na1 164.3(11)
C5BA S5 O27 Na1 -97.3(13)
C8AA S6 O1A Na1 -48.8(9)
C1CA S6 O1A Na1 53.1(10)
